data_4070186
loop_
_publ_author_name
'Fahlbusch, Tilmann'
'Frank, Markus'
'Maas, Gerhard'
'Schatz, J\"urgen'

_publ_section_title
;
 N-Heterocyclic Carbene Complexes of Mercury, Silver, Iridium, Platinum,
 Ruthenium, and Palladium Based on the Calix[4]arene Skeleton
;
_journal_issue 21
_journal_name_full Organometallics
_journal_page_first 6183
_journal_paper_doi 10.1021/om900642x
_journal_volume 28
_journal_year 2009
_chemical_formula_moiety '(C50 H60 AG1 B1 F4 N4 O4) x 1.125 (C1 H2 Cl2) x 0.5 (C8 H10)'
_chemical_formula_sum 'C55.125 H67.25 Ag B Cl2.25 F4 N4 O4'
_chemical_formula_weight 1124.32
_chemical_name_systematic
; 
 ? 
;
_chemical_temperature_decomposition 479.15
_space_group_IT_number 2
_symmetry_cell_setting triclinic
_symmetry_space_group_name_Hall '-P 1'
_symmetry_space_group_name_H-M 'P -1'
_atom_sites_solution_hydrogens geom
_atom_sites_solution_primary direct
_atom_sites_solution_secondary difmap
_audit_creation_method SHELXL-97
_cell_angle_alpha 105.39(3)
_cell_angle_beta 97.43(3)
_cell_angle_gamma 93.75(3)
_cell_formula_units_Z 8
_cell_length_a 11.021(3)
_cell_length_b 26.011(7)
_cell_length_c 41.515(9)
_cell_measurement_temperature 193(2)
_cell_volume 11316(5)
_computing_cell_refinement 'IPDS software (STOE, Darmstadt)'
_computing_data_collection 'IPDS software (STOE, Darmstadt)'
_computing_data_reduction 'X-RED (STOE, Darmstadt)'
_computing_molecular_graphics 'ORTEP-3 for Windows (Farrugia, 1998)'
_computing_publication_material 'SHELX-97 (Sheldrick, 1997)'
_computing_structure_refinement 'SHELXL-97 (Sheldrick, 1997)'
_computing_structure_solution 'SHELXS-97 (Sheldrick, 1990)'
_diffrn_ambient_temperature 193(2)
_diffrn_measured_fraction_theta_full 0.949
_diffrn_measured_fraction_theta_max 0.949
_diffrn_measurement_device_type 'imaging-plate instrument (IPDS, STOE, Darmstadt)'
_diffrn_measurement_method 'phi scans'
_diffrn_radiation_monochromator graphite
_diffrn_radiation_source 'fine-focus sealed tube'
_diffrn_radiation_type MoK\a
_diffrn_radiation_wavelength 0.71073
_diffrn_reflns_av_R_equivalents 0.0792
_diffrn_reflns_av_sigmaI/netI 0.1168
_diffrn_reflns_limit_h_max 12
_diffrn_reflns_limit_h_min -12
_diffrn_reflns_limit_k_max 28
_diffrn_reflns_limit_k_min -28
_diffrn_reflns_limit_l_max 46
_diffrn_reflns_limit_l_min -46
_diffrn_reflns_number 67735
_diffrn_reflns_theta_full 23.26
_diffrn_reflns_theta_max 23.26
_diffrn_reflns_theta_min 2.50
_exptl_absorpt_coefficient_mu 0.522
_exptl_absorpt_correction_type none
_exptl_crystal_colour colourless
_exptl_crystal_density_diffrn 1.320
_exptl_crystal_density_method 'not measured'
_exptl_crystal_F_000 4674
_exptl_crystal_size_max 0.58
_exptl_crystal_size_mid 0.27
_exptl_crystal_size_min 0.15
_refine_diff_density_max 2.638
_refine_diff_density_min -1.255
_refine_diff_density_rms 0.113
_refine_ls_extinction_method none
_refine_ls_goodness_of_fit_ref 1.049
_refine_ls_hydrogen_treatment mixed
_refine_ls_matrix_type fullcycle
_refine_ls_number_parameters 2482
_refine_ls_number_reflns 30861
_refine_ls_number_restraints 15
_refine_ls_restrained_S_all 1.052
_refine_ls_R_factor_all 0.1718
_refine_ls_R_factor_gt 0.0714
_refine_ls_shift/su_max 0.643
_refine_ls_shift/su_mean 0.015
_refine_ls_structure_factor_coef Fsqd
_refine_ls_weighting_details 'calc w=1/[\s^2^(Fo^2^)+(0.1000P)^2^+0.0000P] where P=(Fo^2^+2Fc^2^)/3'
_refine_ls_weighting_scheme calc
_refine_ls_wR_factor_gt 0.1806
_refine_ls_wR_factor_ref 0.2240
_reflns_number_gt 13159
_reflns_number_total 30861
_reflns_threshold_expression >2sigma(I)
_cod_data_source_file om900642x_si_001.cif
_cod_data_source_block mf045
_cod_depositor_comments
;
The following automatic conversions were performed:

'_chemical_melting_point' tag was changed to
'_chemical_temperature_decomposition' since the value had been given
as '206 \% C (dec.)'. The value '206 \% C (dec.)' was changed to
'479.15' - it was converted from degrees Celsius(C) to Kelvins(K).

Automatic conversion script
Id: cif_fix_values 1715 2011-07-08 13:25:40Z adriana 
;
_cod_original_sg_symbol_H-M p1bar
_cod_original_formula_sum 'C55.125 H67.25 Ag1 B1 Cl2.25 F4 N4 O4'
_cod_database_code 4070186

loop_
_symmetry_equiv_pos_as_xyz
'x, y, z'
'-x, -y, -z'

loop_
_atom_site_label
_atom_site_type_symbol
_atom_site_fract_x
_atom_site_fract_y
_atom_site_fract_z
_atom_site_U_iso_or_equiv
_atom_site_adp_type
_atom_site_occupancy
_atom_site_symmetry_multiplicity
_atom_site_calc_flag
_atom_site_refinement_flags
_atom_site_disorder_assembly
_atom_site_disorder_group
Ag1 Ag 0.26810(6) 0.19976(3) 0.77024(2) 0.0384(2) Uani 1 1 d . . .
O1 O 0.3908(6) -0.0198(3) 0.8150(2) 0.052(2) Uani 1 1 d . . .
O2 O 0.7061(6) 0.0120(3) 0.83420(19) 0.0440(19) Uani 1 1 d . . .
O3 O 0.2886(6) -0.1053(3) 0.7436(2) 0.053(2) Uani 1 1 d . . .
O4 O 0.5888(7) -0.0595(3) 0.7555(2) 0.066(3) Uani 1 1 d . . .
N1 N 0.5383(7) 0.2279(3) 0.8046(2) 0.040(2) Uani 1 1 d . . .
N2 N 0.4266(7) 0.2846(3) 0.8308(2) 0.044(2) Uani 1 1 d . . .
N3 N 0.1318(7) 0.1105(3) 0.7096(2) 0.037(2) Uani 1 1 d . . .
N4 N 0.0021(7) 0.1619(3) 0.7307(2) 0.036(2) Uani 1 1 d . . .
C1 C 0.2070(8) -0.0217(4) 0.7505(2) 0.035(2) Uani 1 1 d . . .
C2 C 0.1481(8) -0.0281(4) 0.7812(3) 0.043(3) Uani 1 1 d . A .
H2A H 0.0577 -0.0285 0.7762 0.064 Uiso 1 1 calc R . .
H2B H 0.1662 -0.0625 0.7857 0.064 Uiso 1 1 calc R . .
C3 C 0.1991(8) 0.0182(4) 0.8122(3) 0.040(3) Uani 1 1 d . . .
C4 C 0.1319(9) 0.0595(5) 0.8255(3) 0.054(3) Uani 1 1 d . A .
H4 H 0.0474 0.0577 0.8166 0.065 Uiso 1 1 calc R . .
C5 C 0.1838(10) 0.1024(6) 0.8509(3) 0.067(4) Uani 1 1 d . . .
H5 H 0.1351 0.1298 0.8603 0.080 Uiso 1 1 calc R A .
C6 C 0.3093(11) 0.1067(5) 0.8633(3) 0.061(3) Uani 1 1 d . A .
H6 H 0.3464 0.1379 0.8803 0.073 Uiso 1 1 calc R . .
C7 C 0.3794(8) 0.0663(4) 0.8511(3) 0.039(3) Uani 1 1 d . . .
C8 C 0.5182(9) 0.0728(4) 0.8619(3) 0.047(3) Uani 1 1 d . A .
H8A H 0.5443 0.0395 0.8666 0.070 Uiso 1 1 calc R . .
H8B H 0.5408 0.1024 0.8829 0.070 Uiso 1 1 calc R . .
C9 C 0.5846(9) 0.0847(4) 0.8341(3) 0.042(3) Uani 1 1 d . . .
C10 C 0.5553(8) 0.1268(4) 0.8210(3) 0.040(3) Uani 1 1 d . A .
H10 H 0.4987 0.1499 0.8308 0.048 Uiso 1 1 calc R . .
C11 C 0.6051(8) 0.1362(4) 0.7944(3) 0.039(3) Uani 1 1 d . . .
C12 C 0.6843(8) 0.1018(4) 0.7793(3) 0.038(3) Uani 1 1 d . A .
H12 H 0.7173 0.1073 0.7603 0.046 Uiso 1 1 calc R . .
C13 C 0.7163(8) 0.0589(4) 0.7918(3) 0.035(3) Uani 1 1 d . . .
C14 C 0.7970(9) 0.0205(4) 0.7732(3) 0.043(3) Uani 1 1 d . A .
H14A H 0.8769 0.0402 0.7731 0.065 Uiso 1 1 calc R . .
H14B H 0.8132 -0.0072 0.7852 0.065 Uiso 1 1 calc R . .
C15 C 0.7387(8) -0.0062(4) 0.7375(3) 0.038(3) Uani 1 1 d . . .
C16 C 0.7797(10) 0.0088(4) 0.7112(3) 0.056(3) Uani 1 1 d . A .
H16 H 0.8537 0.0320 0.7155 0.067 Uiso 1 1 calc R . .
C17 C 0.7155(11) -0.0091(5) 0.6779(3) 0.066(3) Uani 1 1 d . . .
H17 H 0.7472 0.0001 0.6597 0.080 Uiso 1 1 calc R A .
C18 C 0.6047(9) -0.0405(4) 0.6727(3) 0.053(3) Uani 1 1 d . A .
H18 H 0.5577 -0.0513 0.6507 0.063 Uiso 1 1 calc R . .
C19 C 0.5609(8) -0.0564(4) 0.6980(3) 0.044(3) Uani 1 1 d . . .
C20 C 0.4313(8) -0.0863(4) 0.6936(3) 0.051(3) Uani 1 1 d . A .
H20A H 0.4005 -0.1021 0.6693 0.076 Uiso 1 1 calc R . .
H20B H 0.4360 -0.1157 0.7046 0.076 Uiso 1 1 calc R . .
C21 C 0.3447(8) -0.0488(4) 0.7090(3) 0.042(3) Uani 1 1 d . . .
C22 C 0.3307(8) -0.0017(4) 0.7004(3) 0.036(2) Uani 1 1 d . A .
H22 H 0.3758 0.0058 0.6839 0.044 Uiso 1 1 calc R . .
C23 C 0.2537(8) 0.0355(4) 0.7146(3) 0.036(2) Uani 1 1 d . . .
C24 C 0.1937(8) 0.0248(4) 0.7404(3) 0.036(2) Uani 1 1 d . A .
H24 H 0.1429 0.0500 0.7513 0.043 Uiso 1 1 calc R . .
C25 C 0.3235(8) 0.0216(4) 0.8267(3) 0.040(3) Uani 1 1 d . A .
C26 C 0.6689(8) 0.0525(4) 0.8201(3) 0.039(3) Uani 1 1 d . A .
C27 C 0.6286(8) -0.0415(4) 0.7297(3) 0.040(2) Uani 1 1 d . A .
C28 C 0.2775(8) -0.0579(3) 0.7341(3) 0.038(3) Uani 1 1 d . A .
C29 C 0.3817(17) -0.0603(7) 0.8314(5) 0.120(7) Uani 1 1 d . . .
H29A H 0.3839 -0.0430 0.8558 0.180 Uiso 1 1 calc R . .
H29B H 0.3001 -0.0812 0.8229 0.180 Uiso 1 1 calc R . .
C30 C 0.462(2) -0.0927(11) 0.8284(11) 0.43(4) Uani 1 1 d D . .
C31 C 0.448(3) -0.1304(10) 0.8518(10) 0.38(3) Uani 1 1 d D . .
C32 C 0.8019(10) 0.0309(4) 0.8618(3) 0.052(3) Uani 1 1 d . . .
H32A H 0.7747 0.0598 0.8794 0.078 Uiso 1 1 calc R . .
H32B H 0.8743 0.0461 0.8542 0.078 Uiso 1 1 calc R . .
C33 C 0.8370(11) -0.0136(5) 0.8764(4) 0.068(4) Uani 1 1 d . . .
H33A H 0.8914 0.0015 0.8983 0.102 Uiso 1 1 calc R . .
H33B H 0.7619 -0.0320 0.8808 0.102 Uiso 1 1 calc R . .
C34 C 0.9009(15) -0.0533(7) 0.8536(4) 0.104(6) Uani 1 1 d . . .
H34A H 0.9203 -0.0821 0.8640 0.157 Uiso 1 1 calc R . .
H34B H 0.9772 -0.0356 0.8500 0.157 Uiso 1 1 calc R . .
H34C H 0.8474 -0.0684 0.8319 0.157 Uiso 1 1 calc R . .
C35 C 0.645(2) -0.0993(10) 0.7661(6) 0.147(8) Uiso 1 1 d . . .
C36 C 0.629(2) -0.1509(10) 0.7383(8) 0.182(10) Uiso 1 1 d D . .
C37 C 0.7356(14) -0.1910(6) 0.7397(4) 0.100 Uiso 1 1 d D . .
C38A C 0.1819(17) -0.1474(8) 0.7352(5) 0.040(4) Uiso 0.50 1 d P A 1
C38B C 0.192(2) -0.1453(12) 0.7194(8) 0.071(7) Uiso 0.50 1 d P A 2
C39 C 0.212(2) -0.1895(11) 0.7068(7) 0.165(9) Uiso 1 1 d . . .
C40 C 0.1039(16) -0.2364(6) 0.6933(6) 0.178(11) Uani 1 1 d . A .
H40A H 0.1333 -0.2698 0.6964 0.267 Uiso 1 1 calc R . .
H40B H 0.0763 -0.2409 0.6692 0.267 Uiso 1 1 calc R . .
H40C H 0.0352 -0.2276 0.7059 0.267 Uiso 1 1 calc R . .
C41 C 0.5778(9) 0.1832(4) 0.7802(3) 0.046(3) Uani 1 1 d . A .
H41A H 0.6527 0.1959 0.7726 0.069 Uiso 1 1 calc R . .
H41B H 0.5127 0.1707 0.7603 0.069 Uiso 1 1 calc R . .
C42 C 0.6155(9) 0.2650(4) 0.8318(3) 0.053(3) Uani 1 1 d . . .
H42 H 0.7017 0.2651 0.8377 0.063 Uiso 1 1 calc R . .
C43 C 0.5455(9) 0.2995(4) 0.8472(3) 0.054(3) Uani 1 1 d . . .
H43 H 0.5722 0.3294 0.8663 0.065 Uiso 1 1 calc R . .
C44 C 0.4214(8) 0.2406(4) 0.8051(3) 0.038(3) Uani 1 1 d . . .
C45 C 0.3203(9) 0.3123(4) 0.8402(3) 0.047(3) Uani 1 1 d . . .
H45A H 0.3467 0.3434 0.8598 0.070 Uiso 1 1 calc R . .
H45B H 0.2606 0.2878 0.8459 0.070 Uiso 1 1 calc R . .
H45C H 0.2820 0.3243 0.8212 0.070 Uiso 1 1 calc R . .
C46 C 0.2451(8) 0.0854(4) 0.7037(3) 0.039(3) Uani 1 1 d . A .
H46A H 0.3164 0.1115 0.7160 0.058 Uiso 1 1 calc R . .
H46B H 0.2507 0.0769 0.6793 0.058 Uiso 1 1 calc R . .
C47 C 0.0203(9) 0.0910(4) 0.6898(3) 0.041(3) Uani 1 1 d . . .
H47 H 0.0036 0.0608 0.6705 0.050 Uiso 1 1 calc R . .
C48 C -0.0608(8) 0.1235(4) 0.7036(3) 0.039(3) Uani 1 1 d . . .
H48 H -0.1466 0.1203 0.6957 0.047 Uiso 1 1 calc R . .
C49 C 0.1228(8) 0.1538(4) 0.7346(3) 0.035(2) Uani 1 1 d . . .
C50 C -0.0529(8) 0.2034(4) 0.7527(3) 0.047(3) Uani 1 1 d . . .
H50A H -0.1412 0.2006 0.7446 0.071 Uiso 1 1 calc R . .
H50B H -0.0144 0.2385 0.7530 0.071 Uiso 1 1 calc R . .
H50C H -0.0404 0.1992 0.7757 0.071 Uiso 1 1 calc R . .
Ag2 Ag 0.24441(6) 0.30742(3) 0.73079(2) 0.0387(2) Uani 1 1 d . . .
O5 O 0.1203(5) 0.5248(3) 0.67953(18) 0.0454(18) Uani 1 1 d . . .
O6 O 0.2193(6) 0.6085(3) 0.75226(19) 0.051(2) Uani 1 1 d . . .
O7 O -0.0760(6) 0.5583(3) 0.73956(17) 0.0490(19) Uani 1 1 d . . .
O8 O -0.2064(6) 0.4900(3) 0.66345(18) 0.0447(19) Uani 1 1 d . . .
N5 N -0.0249(7) 0.2791(3) 0.6969(2) 0.041(2) Uani 1 1 d . . .
N6 N 0.0842(6) 0.2220(3) 0.6705(2) 0.035(2) Uani 1 1 d . . .
N7 N 0.3782(7) 0.3974(3) 0.7914(2) 0.035(2) Uani 1 1 d . . .
N8 N 0.5080(7) 0.3467(3) 0.7704(2) 0.041(2) Uani 1 1 d . . .
C51 C -0.2313(9) 0.5132(4) 0.7610(3) 0.044(3) Uani 1 1 d . . .
C52 C -0.2919(9) 0.4857(4) 0.7251(3) 0.045(3) Uani 1 1 d . . .
H52A H -0.3061 0.5129 0.7126 0.068 Uiso 1 1 calc R . .
H52B H -0.3727 0.4670 0.7253 0.068 Uiso 1 1 calc R . .
C53 C -0.2103(8) 0.4452(4) 0.7071(3) 0.036(3) Uani 1 1 d . . .
C54 C -0.1744(7) 0.4050(4) 0.7203(3) 0.036(3) Uani 1 1 d . . .
H54 H -0.2032 0.4015 0.7403 0.044 Uiso 1 1 calc R . .
C55 C -0.0969(8) 0.3694(4) 0.7054(3) 0.041(3) Uani 1 1 d . . .
C56 C -0.0482(8) 0.3772(4) 0.6781(3) 0.039(3) Uani 1 1 d . . .
H56 H 0.0081 0.3537 0.6684 0.047 Uiso 1 1 calc R . .
C57 C -0.0793(8) 0.4188(4) 0.6641(3) 0.036(3) Uani 1 1 d . . .
C58 C -0.0169(9) 0.4311(4) 0.6359(3) 0.046(3) Uani 1 1 d . . .
H58A H -0.0434 0.4023 0.6146 0.069 Uiso 1 1 calc R . .
H58B H -0.0411 0.4653 0.6321 0.069 Uiso 1 1 calc R . .
C59 C 0.1212(9) 0.4351(4) 0.6454(3) 0.041(3) Uani 1 1 d . . .
C60 C 0.1906(11) 0.3936(5) 0.6347(3) 0.058(3) Uani 1 1 d . . .
H60 H 0.1517 0.3617 0.6186 0.070 Uiso 1 1 calc R . .
C61 C 0.3125(11) 0.3963(5) 0.6461(4) 0.067(4) Uani 1 1 d . . .
H61 H 0.3594 0.3685 0.6364 0.080 Uiso 1 1 calc R . .
C62 C 0.3686(10) 0.4405(5) 0.6724(3) 0.058(3) Uani 1 1 d . . .
H62 H 0.4519 0.4408 0.6819 0.070 Uiso 1 1 calc R . .
C63 C 0.3048(9) 0.4837(4) 0.6848(3) 0.041(3) Uani 1 1 d . . .
C64 C 0.3602(8) 0.5287(4) 0.7153(3) 0.046(3) Uani 1 1 d . . .
H64A H 0.3458 0.5636 0.7110 0.069 Uiso 1 1 calc R . .
H64B H 0.4502 0.5272 0.7199 0.069 Uiso 1 1 calc R . .
C65 C 0.3014(8) 0.5234(4) 0.7461(3) 0.041(3) Uani 1 1 d . . .
C66 C 0.3135(8) 0.4780(4) 0.7575(3) 0.037(3) Uani 1 1 d . . .
H66 H 0.3634 0.4518 0.7473 0.044 Uiso 1 1 calc R . .
C67 C 0.2534(7) 0.4705(4) 0.7838(2) 0.030(2) Uani 1 1 d . . .
C68 C 0.1770(9) 0.5078(4) 0.7975(3) 0.045(3) Uani 1 1 d . . .
H68 H 0.1323 0.5017 0.8145 0.054 Uiso 1 1 calc R . .
C69 C 0.1640(9) 0.5532(4) 0.7874(3) 0.041(3) Uani 1 1 d . . .
C70 C 0.0770(9) 0.5923(4) 0.8024(3) 0.054(3) Uani 1 1 d . . .
H70A H 0.0736 0.6211 0.7909 0.080 Uiso 1 1 calc R . .
H70B H 0.1082 0.6090 0.8267 0.080 Uiso 1 1 calc R . .
C71 C -0.0511(9) 0.5644(4) 0.7987(3) 0.046(3) Uani 1 1 d . . .
C72 C -0.0996(11) 0.5526(5) 0.8252(3) 0.058(3) Uani 1 1 d . . .
H72 H -0.0542 0.5653 0.8474 0.070 Uiso 1 1 calc R . .
C73 C -0.2107(11) 0.5232(5) 0.8206(3) 0.061(3) Uani 1 1 d . . .
H73 H -0.2431 0.5167 0.8394 0.073 Uiso 1 1 calc R . .
C74 C -0.2754(10) 0.5033(4) 0.7887(3) 0.053(3) Uani 1 1 d . . .
H74 H -0.3519 0.4822 0.7855 0.064 Uiso 1 1 calc R . .
C75 C -0.1656(8) 0.4510(4) 0.6780(3) 0.038(3) Uani 1 1 d . . .
C76 C 0.1836(8) 0.4824(4) 0.6700(2) 0.035(2) Uani 1 1 d . . .
C77 C 0.2279(9) 0.5623(4) 0.7619(3) 0.044(3) Uani 1 1 d . . .
C78 C -0.1204(9) 0.5464(4) 0.7660(3) 0.040(2) Uani 1 1 d . . .
C79 C -0.3049(10) 0.4679(5) 0.6352(3) 0.054(3) Uani 1 1 d . . .
H79A H -0.3740 0.4503 0.6428 0.081 Uiso 1 1 calc R . .
H79B H -0.2747 0.4407 0.6173 0.081 Uiso 1 1 calc R . .
C80 C -0.3479(11) 0.5129(5) 0.6216(4) 0.067(4) Uani 1 1 d . . .
H80A H -0.2759 0.5332 0.6172 0.101 Uiso 1 1 calc R . .
H80B H -0.4031 0.4975 0.5999 0.101 Uiso 1 1 calc R . .
C81 C -0.4146(13) 0.5503(6) 0.6454(4) 0.079(4) Uani 1 1 d . . .
H81A H -0.4399 0.5790 0.6355 0.119 Uiso 1 1 calc R . .
H81B H -0.3601 0.5660 0.6669 0.119 Uiso 1 1 calc R . .
H81C H -0.4875 0.5306 0.6493 0.119 Uiso 1 1 calc R . .
C82 C 0.1583(11) 0.5694(5) 0.6644(3) 0.070(4) Uani 1 1 d . . .
H82A H 0.1403 0.6041 0.6789 0.105 Uiso 1 1 calc R . .
H82B H 0.2481 0.5713 0.6641 0.105 Uiso 1 1 calc R . .
C83 C 0.0954(11) 0.5612(5) 0.6308(3) 0.077(4) Uani 1 1 d . . .
H83A H 0.0061 0.5630 0.6312 0.116 Uiso 1 1 calc R . .
H83B H 0.1077 0.5255 0.6166 0.116 Uiso 1 1 calc R . .
C84 C 0.1476(14) 0.6057(7) 0.6162(4) 0.112(6) Uani 1 1 d . . .
H84A H 0.1046 0.6009 0.5932 0.169 Uiso 1 1 calc R . .
H84B H 0.2357 0.6033 0.6155 0.169 Uiso 1 1 calc R . .
H84C H 0.1355 0.6410 0.6305 0.169 Uiso 1 1 calc R . .
C85 C 0.3101(12) 0.6504(4) 0.7712(4) 0.079(5) Uani 1 1 d . . .
H85A H 0.3924 0.6410 0.7660 0.119 Uiso 1 1 calc R . .
H85B H 0.3098 0.6553 0.7956 0.119 Uiso 1 1 calc R . .
C86 C 0.2851(13) 0.7006(5) 0.7628(4) 0.095(5) Uani 1 1 d . . .
H86A H 0.2052 0.7111 0.7694 0.142 Uiso 1 1 calc R . .
H86B H 0.2789 0.6947 0.7380 0.142 Uiso 1 1 calc R . .
C87 C 0.384(2) 0.7448(8) 0.7803(8) 0.221(15) Uani 1 1 d . . .
H87A H 0.3632 0.7778 0.7745 0.331 Uiso 1 1 calc R . .
H87B H 0.4622 0.7352 0.7730 0.331 Uiso 1 1 calc R . .
H87C H 0.3902 0.7507 0.8048 0.331 Uiso 1 1 calc R . .
C88 C -0.1307(14) 0.6018(7) 0.7311(5) 0.115(7) Uani 1 1 d . . .
H88A H -0.2088 0.5863 0.7159 0.173 Uiso 1 1 calc R . .
H88B H -0.1535 0.6243 0.7523 0.173 Uiso 1 1 calc R . .
C89 C -0.0835(18) 0.6307(12) 0.7189(13) 0.39(3) Uani 1 1 d . . .
H89A H -0.0549 0.6081 0.6986 0.579 Uiso 1 1 calc R . .
H89B H -0.0086 0.6483 0.7349 0.579 Uiso 1 1 calc R . .
C90 C -0.1463(18) 0.6758(7) 0.7075(7) 0.167(10) Uani 1 1 d . . .
H90A H -0.1048 0.6851 0.6900 0.251 Uiso 1 1 calc R . .
H90B H -0.1412 0.7074 0.7269 0.251 Uiso 1 1 calc R . .
H90C H -0.2329 0.6634 0.6983 0.251 Uiso 1 1 calc R . .
C91 C -0.0623(9) 0.3249(4) 0.7208(3) 0.047(3) Uani 1 1 d . . .
H91A H 0.0060 0.3393 0.7398 0.070 Uiso 1 1 calc R . .
H91B H -0.1335 0.3127 0.7301 0.070 Uiso 1 1 calc R . .
C92 C -0.1021(9) 0.2428(4) 0.6708(3) 0.044(3) Uani 1 1 d . . .
H92 H -0.1885 0.2430 0.6655 0.053 Uiso 1 1 calc R . .
C93 C -0.0331(9) 0.2073(4) 0.6544(3) 0.047(3) Uani 1 1 d . . .
H93 H -0.0608 0.1776 0.6353 0.056 Uiso 1 1 calc R . .
C94 C 0.0930(8) 0.2664(4) 0.6969(3) 0.036(2) Uani 1 1 d . . .
C95 C 0.1891(9) 0.1940(4) 0.6600(3) 0.045(3) Uani 1 1 d . . .
H95A H 0.1605 0.1627 0.6407 0.068 Uiso 1 1 calc R . .
H95B H 0.2304 0.1823 0.6788 0.068 Uiso 1 1 calc R . .
H95C H 0.2469 0.2183 0.6535 0.068 Uiso 1 1 calc R . .
C96 C 0.2637(8) 0.4217(4) 0.7967(3) 0.044(3) Uani 1 1 d . . .
H96A H 0.2587 0.4320 0.8212 0.066 Uiso 1 1 calc R . .
H96B H 0.1931 0.3947 0.7852 0.066 Uiso 1 1 calc R . .
C97 C 0.4914(9) 0.4174(4) 0.8110(3) 0.044(3) Uani 1 1 d . . .
H97 H 0.5075 0.4480 0.8300 0.053 Uiso 1 1 calc R . .
C98 C 0.5730(9) 0.3858(4) 0.7981(3) 0.047(3) Uani 1 1 d . . .
H98 H 0.6586 0.3892 0.8062 0.056 Uiso 1 1 calc R . .
C99 C 0.3881(8) 0.3532(4) 0.7661(3) 0.039(3) Uani 1 1 d . . .
C100 C 0.5658(9) 0.3050(4) 0.7485(3) 0.053(3) Uani 1 1 d . . .
H10A H 0.6541 0.3085 0.7569 0.079 Uiso 1 1 calc R . .
H10B H 0.5537 0.3088 0.7255 0.079 Uiso 1 1 calc R . .
H10C H 0.5286 0.2697 0.7484 0.079 Uiso 1 1 calc R . .
Ag3 Ag 0.03079(7) 0.45031(3) 0.02475(2) 0.0440(2) Uani 1 1 d . . .
O9 O -0.1700(6) 0.1753(3) 0.0136(2) 0.065(2) Uani 1 1 d . . .
O10 O 0.0519(6) 0.1591(2) -0.0302(2) 0.0500(19) Uani 1 1 d . . .
O11 O 0.1149(6) 0.2301(2) 0.0509(2) 0.0525(19) Uani 1 1 d . . .
O12 O -0.1083(7) 0.2222(3) 0.0977(2) 0.061(2) Uani 1 1 d . . .
N9 N 0.0370(8) 0.3923(3) -0.0509(2) 0.045(2) Uani 1 1 d . . .
N10 N 0.1958(8) 0.4473(4) -0.0312(3) 0.053(3) Uani 1 1 d . . .
N11 N -0.1402(7) 0.4579(3) 0.0796(2) 0.037(2) Uani 1 1 d . . .
N12 N 0.0199(7) 0.5132(3) 0.0991(2) 0.039(2) Uani 1 1 d . . .
C101 C -0.0457(8) 0.3113(4) 0.0951(3) 0.041(3) Uani 1 1 d . . .
C102 C -0.0743(9) 0.3570(4) 0.0855(3) 0.042(3) Uani 1 1 d . . .
H102 H -0.0143 0.3871 0.0905 0.051 Uiso 1 1 calc R . .
C103 C -0.1880(8) 0.3585(4) 0.0690(3) 0.037(3) Uani 1 1 d . . .
C104 C -0.2731(8) 0.3149(4) 0.0610(3) 0.044(3) Uani 1 1 d . . .
H104 H -0.3520 0.3166 0.0492 0.052 Uiso 1 1 calc R . .
C105 C -0.2488(8) 0.2686(4) 0.0694(3) 0.045(3) Uani 1 1 d . . .
C106 C -0.3423(9) 0.2181(4) 0.0574(4) 0.066(4) Uani 1 1 d . . .
H10D H -0.3079 0.1886 0.0653 0.099 Uiso 1 1 calc R . .
H10E H -0.4189 0.2257 0.0670 0.099 Uiso 1 1 calc R . .
C107 C -0.3706(9) 0.2015(4) 0.0185(3) 0.058(3) Uani 1 1 d . . .
C108 C -0.4859(10) 0.2072(4) 0.0028(4) 0.078(4) Uani 1 1 d . . .
H108 H -0.5503 0.2169 0.0156 0.093 Uiso 1 1 calc R . .
C109 C -0.5058(10) 0.1985(5) -0.0321(4) 0.095(6) Uani 1 1 d . . .
H109 H -0.5850 0.2025 -0.0427 0.114 Uiso 1 1 calc R . .
C110 C -0.4121(10) 0.1838(5) -0.0528(4) 0.085(5) Uani 1 1 d . . .
H110 H -0.4278 0.1797 -0.0765 0.102 Uiso 1 1 calc R . .
C111 C -0.2995(9) 0.1759(4) -0.0377(4) 0.066(4) Uani 1 1 d . . .
C112 C -0.1967(10) 0.1631(4) -0.0573(3) 0.062(3) Uani 1 1 d . . .
H11A H -0.2290 0.1526 -0.0818 0.094 Uiso 1 1 calc R . .
H11B H -0.1583 0.1325 -0.0519 0.094 Uiso 1 1 calc R . .
C113 C -0.1009(8) 0.2110(4) -0.0491(3) 0.050(3) Uani 1 1 d . . .
C114 C -0.1278(8) 0.2594(4) -0.0548(3) 0.049(3) Uani 1 1 d . . .
H114 H -0.2071 0.2621 -0.0659 0.059 Uiso 1 1 calc R . .
C115 C -0.0404(9) 0.3042(4) -0.0444(3) 0.048(3) Uani 1 1 d . . .
C116 C 0.0706(8) 0.3013(4) -0.0280(2) 0.038(2) Uani 1 1 d . . .
H116 H 0.1275 0.3327 -0.0202 0.045 Uiso 1 1 calc R . .
C117 C 0.1055(7) 0.2531(4) -0.0220(2) 0.036(2) Uani 1 1 d . . .
C118 C 0.2300(8) 0.2516(4) -0.0020(3) 0.042(2) Uani 1 1 d . . .
H11C H 0.2378 0.2150 0.0004 0.063 Uiso 1 1 calc R . .
H11D H 0.2961 0.2607 -0.0142 0.063 Uiso 1 1 calc R . .
C119 C 0.2435(8) 0.2909(4) 0.0323(3) 0.045(3) Uani 1 1 d . . .
C120 C 0.3082(9) 0.3410(4) 0.0394(3) 0.055(3) Uani 1 1 d . . .
H120 H 0.3527 0.3498 0.0232 0.066 Uiso 1 1 calc R . .
C121 C 0.3084(10) 0.3785(5) 0.0702(3) 0.065(4) Uani 1 1 d . . .
H121 H 0.3555 0.4123 0.0751 0.078 Uiso 1 1 calc R . .
C122 C 0.2403(9) 0.3672(4) 0.0939(3) 0.051(3) Uani 1 1 d . . .
H122 H 0.2392 0.3937 0.1146 0.061 Uiso 1 1 calc R . .
C123 C 0.0843(10) 0.3085(4) 0.1110(3) 0.054(3) Uani 1 1 d . . .
H12A H 0.0916 0.2728 0.1149 0.080 Uiso 1 1 calc R . .
H12B H 0.1041 0.3359 0.1331 0.080 Uiso 1 1 calc R . .
C124 C 0.1751(8) 0.3182(4) 0.0877(3) 0.047(3) Uani 1 1 d . . .
C125 C -0.1370(9) 0.2679(4) 0.0872(3) 0.050(3) Uani 1 1 d . . .
C126 C -0.2830(8) 0.1828(4) -0.0030(4) 0.059(4) Uani 1 1 d . . .
C127 C 0.0169(9) 0.2075(4) -0.0342(3) 0.050(3) Uani 1 1 d . . .
C128 C 0.1795(8) 0.2795(4) 0.0581(3) 0.040(2) Uani 1 1 d . . .
C129 C -0.1275(15) 0.2276(6) 0.1321(4) 0.091(5) Uani 1 1 d . . .
H12C H -0.2156 0.2298 0.1341 0.137 Uiso 1 1 calc R . .
H12D H -0.0796 0.2604 0.1475 0.137 Uiso 1 1 calc R . .
C130 C -0.085(2) 0.1787(8) 0.1409(5) 0.155(10) Uani 1 1 d . . .
H13A H -0.0043 0.1716 0.1333 0.233 Uiso 1 1 calc R . .
H13B H -0.1447 0.1471 0.1293 0.233 Uiso 1 1 calc R . .
C131 C -0.072(3) 0.1887(10) 0.1807(10) 0.254(19) Uani 1 1 d . . .
H13C H -0.0468 0.1566 0.1867 0.381 Uiso 1 1 calc R . .
H13D H -0.1515 0.1966 0.1881 0.381 Uiso 1 1 calc R . .
H13E H -0.0101 0.2191 0.1920 0.381 Uiso 1 1 calc R . .
C132 C -0.1663(12) 0.1254(5) 0.0225(4) 0.085(4) Uani 1 1 d . . .
H13F H -0.0965 0.1300 0.0409 0.127 Uiso 1 1 calc R . .
H13G H -0.2425 0.1191 0.0317 0.127 Uiso 1 1 calc R . .
C133 C -0.1547(15) 0.0788(5) -0.0031(5) 0.122(7) Uani 1 1 d D . .
H13H H -0.0810 0.0839 -0.0137 0.183 Uiso 1 1 calc R . .
H13I H -0.2281 0.0702 -0.0208 0.183 Uiso 1 1 calc R . .
C134 C -0.1423(18) 0.0321(7) 0.0146(7) 0.211(15) Uani 1 1 d D . .
H13J H -0.1355 -0.0015 -0.0024 0.316 Uiso 1 1 calc R . .
H13K H -0.2150 0.0280 0.0253 0.316 Uiso 1 1 calc R . .
H13L H -0.0685 0.0408 0.0317 0.316 Uiso 1 1 calc R . .
C135 C 0.1051(11) 0.1289(4) -0.0578(4) 0.073(4) Uani 1 1 d . . .
H13M H 0.1745 0.1509 -0.0622 0.109 Uiso 1 1 calc R . .
H13N H 0.0430 0.1177 -0.0785 0.109 Uiso 1 1 calc R . .
C136 C 0.1500(16) 0.0803(5) -0.0488(5) 0.104(6) Uani 1 1 d . . .
H13O H 0.2056 0.0921 -0.0269 0.156 Uiso 1 1 calc R . .
H13P H 0.0787 0.0576 -0.0460 0.156 Uiso 1 1 calc R . .
C137 C 0.216(2) 0.0482(8) -0.0745(6) 0.170(11) Uani 1 1 d . . .
H13Q H 0.2434 0.0174 -0.0673 0.255 Uiso 1 1 calc R . .
H13R H 0.2870 0.0703 -0.0772 0.255 Uiso 1 1 calc R . .
H13S H 0.1604 0.0354 -0.0961 0.255 Uiso 1 1 calc R . .
C138 C 0.1840(19) 0.1900(7) 0.0552(6) 0.149(9) Uani 1 1 d D . .
C139 C 0.192(3) 0.1695(11) 0.0833(9) 0.36(3) Uani 1 1 d D . .
C140 C 0.244(2) 0.1150(9) 0.0761(7) 0.199(13) Uani 1 1 d D . .
C141 C -0.0736(9) 0.3559(4) -0.0521(3) 0.052(3) Uani 1 1 d . . .
H14C H -0.1232 0.3473 -0.0749 0.077 Uiso 1 1 calc R . .
H14D H -0.1245 0.3744 -0.0355 0.077 Uiso 1 1 calc R . .
C142 C 0.1055(11) 0.3887(5) -0.0764(3) 0.059(3) Uani 1 1 d . . .
H142 H 0.0853 0.3655 -0.0986 0.071 Uiso 1 1 calc R . .
C143 C 0.2041(11) 0.4229(4) -0.0647(3) 0.054(3) Uani 1 1 d . . .
H143 H 0.2682 0.4296 -0.0767 0.065 Uiso 1 1 calc R . .
C144 C 0.0898(9) 0.4281(4) -0.0218(3) 0.041(3) Uani 1 1 d . . .
C145 C 0.2867(11) 0.4880(5) -0.0076(3) 0.068(4) Uani 1 1 d . . .
H14E H 0.3540 0.4961 -0.0194 0.102 Uiso 1 1 calc R . .
H14F H 0.3193 0.4745 0.0113 0.102 Uiso 1 1 calc R . .
H14G H 0.2477 0.5207 0.0009 0.102 Uiso 1 1 calc R . .
C146 C -0.2227(9) 0.4107(4) 0.0590(3) 0.043(3) Uani 1 1 d . . .
H14H H -0.2170 0.4060 0.0348 0.064 Uiso 1 1 calc R . .
H14I H -0.3087 0.4164 0.0622 0.064 Uiso 1 1 calc R . .
C147 C -0.1528(9) 0.4859(4) 0.1127(3) 0.040(3) Uani 1 1 d . . .
H147 H -0.2194 0.4810 0.1243 0.048 Uiso 1 1 calc R . .
C148 C -0.0524(9) 0.5209(4) 0.1245(3) 0.040(3) Uani 1 1 d . . .
H148 H -0.0342 0.5462 0.1461 0.048 Uiso 1 1 calc R . .
C149 C -0.0338(9) 0.4743(4) 0.0712(3) 0.040(3) Uani 1 1 d . . .
C150 C 0.1430(9) 0.5413(4) 0.1021(3) 0.055(3) Uani 1 1 d . . .
H15A H 0.1634 0.5675 0.1244 0.082 Uiso 1 1 calc R . .
H15B H 0.1436 0.5599 0.0844 0.082 Uiso 1 1 calc R . .
H15C H 0.2040 0.5153 0.0996 0.082 Uiso 1 1 calc R . .
Ag4 Ag 0.46791(7) 0.04823(3) 0.47544(2) 0.0437(2) Uani 1 1 d . . .
O13 O 0.3438(6) 0.2587(3) 0.44081(19) 0.0493(18) Uani 1 1 d . . .
O14 O 0.4109(6) 0.3399(2) 0.52218(18) 0.0473(18) Uani 1 1 d . . .
O15 O 0.5683(6) 0.2651(3) 0.39536(18) 0.0491(18) Uani 1 1 d . . .
O16 O 0.6346(6) 0.3226(3) 0.4779(2) 0.0505(19) Uani 1 1 d . . .
N13 N 0.6409(7) 0.0387(3) 0.4211(2) 0.041(2) Uani 1 1 d . . .
N14 N 0.4838(7) -0.0192(3) 0.4028(2) 0.043(2) Uani 1 1 d . . .
N15 N 0.4563(7) 0.1120(3) 0.5489(2) 0.042(2) Uani 1 1 d . . .
N16 N 0.2987(7) 0.0542(3) 0.5302(2) 0.044(2) Uani 1 1 d . . .
C151 C 0.3668(8) 0.2462(4) 0.5174(3) 0.039(2) Uani 1 1 d . . .
C152 C 0.2415(8) 0.2444(4) 0.4982(3) 0.048(3) Uani 1 1 d . . .
H15D H 0.2297 0.2796 0.4941 0.073 Uiso 1 1 calc R . .
H15E H 0.1781 0.2363 0.5115 0.073 Uiso 1 1 calc R . .
C153 C 0.2283(8) 0.2008(4) 0.4644(3) 0.040(2) Uani 1 1 d . . .
C154 C 0.1684(9) 0.1504(4) 0.4608(3) 0.051(3) Uani 1 1 d . . .
H154 H 0.1230 0.1446 0.4777 0.061 Uiso 1 1 calc R . .
C155 C 0.1754(10) 0.1088(4) 0.4326(3) 0.055(3) Uani 1 1 d . . .
H155 H 0.1328 0.0746 0.4298 0.066 Uiso 1 1 calc R . .
C156 C 0.2434(9) 0.1167(4) 0.4086(3) 0.052(3) Uani 1 1 d . . .
H156 H 0.2510 0.0873 0.3899 0.062 Uiso 1 1 calc R . .
C157 C 0.3016(8) 0.1671(4) 0.4110(3) 0.038(2) Uani 1 1 d . . .
C158 C 0.3870(8) 0.1756(4) 0.3861(3) 0.045(3) Uani 1 1 d . . .
H15F H 0.3690 0.1457 0.3650 0.067 Uiso 1 1 calc R . .
H15G H 0.3729 0.2094 0.3802 0.067 Uiso 1 1 calc R . .
C159 C 0.5178(8) 0.1780(4) 0.4017(2) 0.038(2) Uani 1 1 d . . .
C160 C 0.5563(8) 0.1351(4) 0.4124(2) 0.038(3) Uani 1 1 d . . .
H160 H 0.4990 0.1044 0.4088 0.046 Uiso 1 1 calc R . .
C161 C 0.6775(8) 0.1346(3) 0.4287(3) 0.036(2) Uani 1 1 d . . .
C162 C 0.7565(9) 0.1819(4) 0.4357(3) 0.044(3) Uani 1 1 d . . .
H162 H 0.8369 0.1841 0.4477 0.052 Uiso 1 1 calc R . .
C163 C 0.7187(8) 0.2263(3) 0.4251(3) 0.039(2) Uani 1 1 d . . .
C164 C 0.8073(8) 0.2775(4) 0.4360(3) 0.048(3) Uani 1 1 d . . .
H16A H 0.8844 0.2704 0.4265 0.072 Uiso 1 1 calc R . .
H16B H 0.7701 0.3054 0.4270 0.072 Uiso 1 1 calc R . .
C165 C 0.8362(9) 0.2974(4) 0.4732(3) 0.050(3) Uani 1 1 d . . .
C166 C 0.9536(9) 0.2934(4) 0.4896(3) 0.056(3) Uani 1 1 d . . .
H166 H 1.0163 0.2812 0.4767 0.067 Uiso 1 1 calc R . .
C167 C 0.9779(9) 0.3071(4) 0.5244(3) 0.068(4) Uani 1 1 d . . .
H167 H 1.0582 0.3054 0.5353 0.081 Uiso 1 1 calc R . .
C168 C 0.8825(10) 0.3240(4) 0.5443(3) 0.063(3) Uani 1 1 d . . .
H168 H 0.8997 0.3325 0.5683 0.075 Uiso 1 1 calc R . .
C169 C 0.7700(8) 0.3277(4) 0.5293(3) 0.046(3) Uani 1 1 d . . .
C170 C 0.6655(9) 0.3413(4) 0.5495(3) 0.060(3) Uani 1 1 d . . .
H17A H 0.6253 0.3710 0.5434 0.090 Uiso 1 1 calc R . .
H17B H 0.6985 0.3532 0.5739 0.090 Uiso 1 1 calc R . .
C171 C 0.5707(8) 0.2922(4) 0.5423(3) 0.042(2) Uani 1 1 d . . .
C172 C 0.6036(8) 0.2455(4) 0.5486(3) 0.044(3) Uani 1 1 d . . .
H172 H 0.6856 0.2444 0.5585 0.052 Uiso 1 1 calc R . .
C173 C 0.5220(8) 0.2000(4) 0.5409(3) 0.042(3) Uani 1 1 d . . .
C174 C 0.4043(8) 0.2012(4) 0.5245(3) 0.039(2) Uani 1 1 d . . .
H174 H 0.3485 0.1696 0.5180 0.047 Uiso 1 1 calc R . .
C175 C 0.2903(8) 0.2082(4) 0.4379(2) 0.037(2) Uani 1 1 d . . .
C176 C 0.6021(8) 0.2225(3) 0.4074(2) 0.034(2) Uani 1 1 d . . .
C177 C 0.7486(8) 0.3175(4) 0.4932(3) 0.043(3) Uani 1 1 d . . .
C178 C 0.4515(8) 0.2926(4) 0.5276(2) 0.039(2) Uani 1 1 d . . .
C179 C 0.2555(15) 0.2959(7) 0.4328(4) 0.109(5) Uiso 1 1 d D . .
H17C H 0.1758 0.2862 0.4394 0.164 Uiso 1 1 calc R . .
H17D H 0.2861 0.3326 0.4468 0.164 Uiso 1 1 calc R . .
C180 C 0.234(3) 0.2964(12) 0.3977(7) 0.33(3) Uani 1 1 d D . .
H18A H 0.1833 0.2634 0.3834 0.489 Uiso 1 1 calc R . .
H18B H 0.3122 0.3001 0.3889 0.489 Uiso 1 1 calc R . .
C181 C 0.162(2) 0.3479(9) 0.3996(5) 0.186(12) Uani 1 1 d D . .
H18C H 0.1506 0.3548 0.3773 0.279 Uiso 1 1 calc R . .
H18D H 0.2092 0.3789 0.4163 0.279 Uiso 1 1 calc R . .
H18E H 0.0812 0.3416 0.4062 0.279 Uiso 1 1 calc R . .
C182 C 0.5866(11) 0.2600(5) 0.3612(3) 0.059(3) Uani 1 1 d . . .
H18F H 0.5456 0.2253 0.3464 0.089 Uiso 1 1 calc R . .
H18G H 0.6756 0.2612 0.3597 0.089 Uiso 1 1 calc R . .
C183 C 0.5329(12) 0.3057(5) 0.3501(3) 0.070(4) Uani 1 1 d . . .
H18H H 0.4431 0.3024 0.3505 0.105 Uiso 1 1 calc R . .
H18I H 0.5686 0.3399 0.3667 0.105 Uiso 1 1 calc R . .
C184 C 0.5550(13) 0.3079(6) 0.3155(3) 0.086(5) Uani 1 1 d . . .
H18J H 0.5183 0.3386 0.3103 0.129 Uiso 1 1 calc R . .
H18K H 0.5174 0.2748 0.2987 0.129 Uiso 1 1 calc R . .
H18L H 0.6437 0.3119 0.3150 0.129 Uiso 1 1 calc R . .
C185 C 0.6235(15) 0.3732(6) 0.4720(6) 0.141(9) Uani 1 1 d . . .
H18M H 0.6347 0.3989 0.4948 0.211 Uiso 1 1 calc R . .
H18N H 0.6977 0.3805 0.4622 0.211 Uiso 1 1 calc R . .
C186 C 0.548(4) 0.3871(12) 0.4572(10) 0.33(2) Uani 1 1 d . . .
H18O H 0.4725 0.3757 0.4652 0.499 Uiso 1 1 calc R . .
H18P H 0.5438 0.3642 0.4338 0.499 Uiso 1 1 calc R . .
C187 C 0.5290(18) 0.4421(8) 0.4534(6) 0.140(7) Uiso 1 1 d . . .
H18Q H 0.4504 0.4405 0.4389 0.210 Uiso 1 1 calc R . .
H18R H 0.5962 0.4545 0.4431 0.210 Uiso 1 1 calc R . .
H18S H 0.5281 0.4670 0.4757 0.210 Uiso 1 1 calc R . .
C188 C 0.3578(10) 0.3710(4) 0.5497(3) 0.053(3) Uani 1 1 d . . .
H18T H 0.4212 0.3849 0.5699 0.080 Uiso 1 1 calc R . .
H18U H 0.2919 0.3487 0.5553 0.080 Uiso 1 1 calc R . .
C189 C 0.3055(14) 0.4169(5) 0.5383(4) 0.084(4) Uani 1 1 d . . .
H18V H 0.3724 0.4387 0.5327 0.125 Uiso 1 1 calc R . .
H18W H 0.2442 0.4023 0.5177 0.125 Uiso 1 1 calc R . .
C190 C 0.2453(14) 0.4519(5) 0.5655(4) 0.095(5) Uani 1 1 d . . .
H19A H 0.2112 0.4808 0.5574 0.142 Uiso 1 1 calc R . .
H19B H 0.3064 0.4673 0.5857 0.142 Uiso 1 1 calc R . .
H19C H 0.1789 0.4303 0.5710 0.142 Uiso 1 1 calc R . .
C191 C 0.7153(9) 0.0889(4) 0.4398(3) 0.043(3) Uani 1 1 d . . .
H19D H 0.7093 0.0957 0.4642 0.065 Uiso 1 1 calc R . .
H19E H 0.8025 0.0852 0.4372 0.065 Uiso 1 1 calc R . .
C192 C 0.6558(10) 0.0093(4) 0.3888(3) 0.046(3) Uani 1 1 d . . .
H192 H 0.7216 0.0144 0.3769 0.055 Uiso 1 1 calc R . .
C193 C 0.5573(10) -0.0279(4) 0.3779(3) 0.051(3) Uani 1 1 d . . .
H193 H 0.5417 -0.0550 0.3570 0.061 Uiso 1 1 calc R . .
C194 C 0.5346(8) 0.0214(4) 0.4302(3) 0.037(3) Uani 1 1 d . . .
C195 C 0.3659(9) -0.0496(4) 0.3995(3) 0.054(3) Uani 1 1 d . . .
H19F H 0.3497 -0.0768 0.3776 0.081 Uiso 1 1 calc R . .
H19G H 0.3010 -0.0254 0.4011 0.081 Uiso 1 1 calc R . .
H19H H 0.3671 -0.0672 0.4177 0.081 Uiso 1 1 calc R . .
C196 C 0.5608(9) 0.1502(4) 0.5494(3) 0.051(3) Uani 1 1 d . . .
H19I H 0.6133 0.1325 0.5330 0.076 Uiso 1 1 calc R . .
H19J H 0.6108 0.1605 0.5722 0.076 Uiso 1 1 calc R . .
C197 C 0.3851(10) 0.1185(4) 0.5753(3) 0.053(3) Uani 1 1 d . . .
H197 H 0.4020 0.1435 0.5971 0.064 Uiso 1 1 calc R . .
C198 C 0.2870(10) 0.0808(5) 0.5627(3) 0.053(3) Uani 1 1 d . . .
H198 H 0.2215 0.0742 0.5743 0.064 Uiso 1 1 calc R . .
C199 C 0.4032(9) 0.0737(4) 0.5214(3) 0.039(3) Uani 1 1 d . . .
C200 C 0.2122(10) 0.0115(5) 0.5078(3) 0.060(4) Uani 1 1 d . . .
H20C H 0.2419 -0.0011 0.4861 0.090 Uiso 1 1 calc R . .
H20D H 0.1319 0.0248 0.5042 0.090 Uiso 1 1 calc R . .
H20E H 0.2040 -0.0182 0.5180 0.090 Uiso 1 1 calc R . .
B1 B -0.0778(12) 0.3384(5) 0.8167(4) 0.055(4) Uani 1 1 d . . .
F1 F -0.1140(7) 0.3838(3) 0.8119(2) 0.090(3) Uani 1 1 d . . .
F2 F -0.1562(6) 0.2958(3) 0.79515(19) 0.072(2) Uani 1 1 d . . .
F3 F 0.0378(6) 0.3306(3) 0.8091(2) 0.096(3) Uani 1 1 d . . .
F4 F -0.0846(9) 0.3372(3) 0.8494(2) 0.100(3) Uani 1 1 d . . .
B2 B 0.5826(12) 0.1687(5) 0.6844(4) 0.058(4) Uani 1 1 d . . .
F5 F 0.4708(6) 0.1758(4) 0.6935(3) 0.114(4) Uani 1 1 d . . .
F6 F 0.6216(9) 0.1222(3) 0.6874(3) 0.116(4) Uani 1 1 d . . .
F7 F 0.5825(10) 0.1686(4) 0.6510(2) 0.119(4) Uani 1 1 d . . .
F8 F 0.6611(6) 0.2103(3) 0.7038(2) 0.078(2) Uani 1 1 d . . .
B3 B 0.4902(14) 0.5309(6) 0.0953(4) 0.063(4) Uani 1 1 d . . .
F9 F 0.4229(11) 0.5697(6) 0.0900(4) 0.200(8) Uani 1 1 d . . .
F10 F 0.4267(6) 0.5041(3) 0.11329(18) 0.074(2) Uani 1 1 d . . .
F11 F 0.5141(10) 0.4991(5) 0.0658(3) 0.147(5) Uani 1 1 d . . .
F12 F 0.5994(7) 0.5576(4) 0.1138(2) 0.126(4) Uani 1 1 d . . .
B4 B 0.0073(12) -0.0381(7) 0.4043(4) 0.064(4) Uani 1 1 d . . .
F13 F -0.0150(11) -0.0081(4) 0.4322(2) 0.153(6) Uani 1 1 d . . .
F14 F 0.0724(6) -0.0120(3) 0.38495(18) 0.072(2) Uani 1 1 d . . .
F15 F -0.0899(8) -0.0684(4) 0.3863(2) 0.144(5) Uani 1 1 d . . .
F16 F 0.0856(11) -0.0766(7) 0.4097(5) 0.229(9) Uani 1 1 d . . .
Cl1 Cl 0.3955(3) 0.26291(13) 0.61114(9) 0.0718(10) Uani 1 1 d . . .
Cl2 Cl 0.6042(4) 0.32726(17) 0.65547(17) 0.143(2) Uani 1 1 d . . .
C201 C 0.4712(15) 0.2827(6) 0.6535(4) 0.110(7) Uani 1 1 d . . .
Cl3 Cl 0.1156(3) 0.24127(14) 0.88844(9) 0.0772(11) Uani 1 1 d D . .
Cl4 Cl -0.0942(3) 0.17753(16) 0.84362(13) 0.1087(16) Uani 1 1 d D . .
C202 C 0.0395(15) 0.2239(7) 0.8472(4) 0.119(7) Uani 1 1 d D . .
Cl5 Cl 0.8993(4) 0.1164(2) 0.36899(13) 0.1201(16) Uani 1 1 d . . .
Cl6 Cl 1.0870(4) 0.1202(2) 0.32556(12) 0.1121(15) Uani 1 1 d . . .
C203 C 0.9813(9) 0.0778(4) 0.3388(3) 0.051(3) Uani 1 1 d . . .
Cl7 Cl 0.0943(4) 0.2053(3) 0.57180(14) 0.172(3) Uani 1 1 d D . .
Cl8 Cl -0.1083(6) 0.1585(3) 0.52067(15) 0.208(4) Uani 1 1 d D . .
C204 C -0.0168(18) 0.1523(8) 0.5555(5) 0.165(9) Uiso 1 1 d D . .
Cl9 Cl 0.3929(5) 0.3128(2) 0.93256(16) 0.0585(14) Uiso 0.50 1 d PD . .
Cl10 Cl 0.6148(7) 0.3423(3) 0.9775(2) 0.092(2) Uiso 0.50 1 d PD . .
C213 C 0.498(2) 0.3673(8) 0.9597(8) 0.110(10) Uiso 0.50 1 d PD . .
C205 C 0.9271(11) 0.4939(5) 0.5245(3) 0.069(4) Uani 1 1 d . . .
C206 C 1.0374(11) 0.4551(5) 0.4798(4) 0.072(4) Uani 1 1 d . . .
H206 H 1.0607 0.4238 0.4653 0.087 Uiso 1 1 calc R . .
C207 C 0.9697(11) 0.4501(5) 0.5048(3) 0.065(4) Uani 1 1 d . . .
H207 H 0.9527 0.4159 0.5084 0.078 Uiso 1 1 calc R . .
C208 C 0.8468(13) 0.4889(6) 0.5507(4) 0.096(5) Uani 1 1 d . . .
H20F H 0.7614 0.4928 0.5424 0.145 Uiso 1 1 calc R . .
H20G H 0.8756 0.5170 0.5718 0.145 Uiso 1 1 calc R . .
H20H H 0.8512 0.4537 0.5549 0.145 Uiso 1 1 calc R . .
C209 C 0.5066(12) 0.0483(6) 0.9945(5) 0.086(5) Uani 1 1 d . . .
H209 H 0.5112 0.0829 0.9910 0.104 Uiso 1 1 calc R . .
C210 C 0.5220(13) 0.0051(7) 0.9691(4) 0.092(5) Uani 1 1 d . . .
C211 C 0.4851(12) 0.0427(6) 1.0244(4) 0.083(4) Uani 1 1 d . . .
H211 H 0.4745 0.0737 1.0416 0.099 Uiso 1 1 calc R . .
C212 C 0.555(3) 0.0103(11) 0.9344(7) 0.228(15) Uani 1 1 d . . .
H21A H 0.6367 0.0297 0.9379 0.342 Uiso 1 1 calc R . .
H21B H 0.4938 0.0298 0.9246 0.342 Uiso 1 1 calc R . .
H21C H 0.5540 -0.0256 0.9190 0.342 Uiso 1 1 calc R . .
C214 C 0.5048(8) 0.3100(4) 0.1357(2) 0.062(3) Uiso 1 1 d G . .
C215 C 0.5148(8) 0.3655(3) 0.1478(3) 0.095(4) Uiso 1 1 d GD . .
C216 C 0.4451(10) 0.3898(3) 0.1721(3) 0.102(5) Uiso 1 1 d G . .
C217 C 0.3654(10) 0.3585(5) 0.1843(3) 0.109(5) Uiso 1 1 d G . .
C218 C 0.3554(10) 0.3029(5) 0.1722(3) 0.151(8) Uiso 1 1 d GD . .
C219 C 0.4251(10) 0.2787(3) 0.1479(3) 0.134(7) Uiso 1 1 d G . .
C220 C 0.2493(11) 0.2784(6) 0.1880(4) 0.082(4) Uiso 1 1 d D . .
C221 C 0.6038(13) 0.3936(6) 0.1333(4) 0.089(4) Uiso 1 1 d D . .

loop_
_atom_site_aniso_label
_atom_site_aniso_U_11
_atom_site_aniso_U_22
_atom_site_aniso_U_33
_atom_site_aniso_U_23
_atom_site_aniso_U_13
_atom_site_aniso_U_12
Ag1 0.0359(4) 0.0354(4) 0.0422(6) 0.0086(4) 0.0044(4) 0.0041(3)
O1 0.046(4) 0.041(4) 0.065(5) 0.009(4) -0.002(4) 0.011(3)
O2 0.044(4) 0.034(4) 0.051(5) 0.012(4) -0.004(4) 0.008(3)
O3 0.046(4) 0.032(4) 0.073(6) 0.013(4) -0.008(4) -0.001(3)
O4 0.064(5) 0.074(6) 0.064(6) 0.038(5) -0.008(4) -0.018(4)
N1 0.041(4) 0.038(5) 0.041(6) 0.010(4) 0.009(4) 0.009(4)
N2 0.045(5) 0.030(4) 0.054(7) 0.009(5) 0.008(4) -0.001(4)
N3 0.041(4) 0.033(4) 0.039(6) 0.013(4) 0.010(4) 0.011(4)
N4 0.037(4) 0.036(4) 0.043(6) 0.019(4) 0.012(4) 0.011(4)
C1 0.031(5) 0.035(5) 0.034(6) 0.005(5) -0.005(4) -0.001(4)
C2 0.034(5) 0.049(6) 0.046(7) 0.020(6) -0.004(5) -0.001(5)
C3 0.035(5) 0.052(6) 0.037(7) 0.017(6) 0.008(5) -0.003(5)
C4 0.037(6) 0.080(8) 0.047(9) 0.018(7) 0.003(5) 0.027(6)
C5 0.055(7) 0.087(9) 0.054(10) 0.004(8) 0.018(6) 0.027(7)
C6 0.063(7) 0.066(8) 0.046(9) 0.002(7) 0.011(6) 0.011(6)
C7 0.036(5) 0.041(6) 0.039(7) 0.012(5) 0.001(5) 0.007(5)
C8 0.050(6) 0.042(6) 0.042(8) 0.005(6) 0.001(5) 0.001(5)
C9 0.042(6) 0.040(6) 0.037(7) 0.002(5) 0.000(5) -0.005(5)
C10 0.033(5) 0.032(5) 0.048(8) 0.000(5) -0.001(5) 0.007(4)
C11 0.034(5) 0.035(5) 0.042(7) 0.004(5) 0.001(5) -0.003(4)
C12 0.029(5) 0.040(5) 0.042(7) 0.006(5) 0.003(5) 0.000(4)
C13 0.034(5) 0.028(5) 0.036(7) 0.002(5) -0.005(5) 0.000(4)
C14 0.041(5) 0.042(6) 0.045(8) 0.009(5) 0.006(5) 0.006(5)
C15 0.025(4) 0.037(5) 0.053(8) 0.011(5) 0.007(5) 0.010(4)
C16 0.059(7) 0.048(6) 0.064(9) 0.015(6) 0.021(6) 0.006(5)
C17 0.074(8) 0.071(8) 0.055(9) 0.012(7) 0.022(7) 0.007(6)
C18 0.059(7) 0.062(7) 0.035(7) 0.004(6) 0.008(5) 0.032(5)
C19 0.041(5) 0.037(5) 0.050(8) 0.005(5) 0.006(5) 0.014(4)
C20 0.043(6) 0.035(5) 0.057(8) -0.016(5) -0.004(5) 0.017(4)
C21 0.031(5) 0.038(6) 0.045(7) -0.001(5) -0.005(5) 0.006(4)
C22 0.036(5) 0.036(5) 0.033(7) 0.000(5) 0.006(4) 0.012(4)
C23 0.038(5) 0.030(5) 0.037(7) 0.003(5) 0.009(5) 0.004(4)
C24 0.029(5) 0.037(5) 0.038(7) 0.006(5) 0.004(5) 0.013(4)
C25 0.040(5) 0.040(6) 0.045(7) 0.019(5) 0.011(5) 0.008(5)
C26 0.031(5) 0.036(5) 0.037(7) -0.004(5) -0.009(5) 0.002(4)
C27 0.043(5) 0.040(5) 0.041(7) 0.012(5) 0.015(5) 0.020(4)
C28 0.035(5) 0.023(5) 0.048(7) 0.008(5) -0.016(5) 0.005(4)
C29 0.160(16) 0.086(11) 0.134(17) 0.065(12) 0.007(13) 0.053(11)
C30 0.16(2) 0.22(3) 0.97(10) 0.41(5) -0.20(4) -0.06(2)
C31 0.34(4) 0.15(2) 0.62(7) 0.25(4) -0.32(5) -0.12(3)
C32 0.053(6) 0.049(6) 0.052(8) 0.015(6) -0.005(6) 0.016(5)
C33 0.070(8) 0.085(9) 0.061(10) 0.033(8) 0.011(7) 0.036(7)
C34 0.128(13) 0.114(13) 0.093(15) 0.054(12) 0.017(11) 0.070(11)
C40 0.123(14) 0.057(10) 0.29(3) -0.060(13) 0.046(16) -0.045(10)
C41 0.039(5) 0.046(6) 0.063(9) 0.025(6) 0.014(5) 0.020(5)
C42 0.034(5) 0.051(6) 0.066(9) 0.007(6) -0.003(6) 0.000(5)
C43 0.038(6) 0.039(6) 0.078(10) 0.010(6) -0.006(6) -0.005(5)
C44 0.034(5) 0.036(5) 0.050(8) 0.024(5) 0.009(5) 0.010(4)
C45 0.050(6) 0.052(6) 0.040(8) 0.008(6) 0.015(5) 0.017(5)
C46 0.041(5) 0.032(5) 0.045(8) 0.009(5) 0.015(5) 0.014(4)
C47 0.051(6) 0.032(5) 0.034(7) 0.000(5) 0.000(5) -0.001(5)
C48 0.035(5) 0.038(5) 0.048(7) 0.018(5) 0.000(5) 0.006(4)
C49 0.033(5) 0.041(6) 0.034(7) 0.010(5) 0.012(5) 0.010(4)
C50 0.029(5) 0.046(6) 0.069(9) 0.013(6) 0.014(5) 0.015(4)
Ag2 0.0360(4) 0.0387(4) 0.0398(6) 0.0090(4) 0.0039(4) 0.0053(3)
O5 0.036(3) 0.042(4) 0.053(5) 0.007(4) 0.001(3) 0.005(3)
O6 0.056(4) 0.034(4) 0.059(5) 0.021(4) -0.014(4) -0.002(3)
O7 0.064(4) 0.045(4) 0.036(4) 0.014(4) 0.001(4) -0.003(3)
O8 0.050(4) 0.038(4) 0.042(5) 0.012(4) -0.005(4) -0.001(3)
N5 0.037(4) 0.035(4) 0.056(7) 0.018(4) 0.009(4) 0.008(4)
N6 0.032(4) 0.036(4) 0.042(6) 0.017(4) 0.005(4) 0.010(3)
N7 0.040(4) 0.032(4) 0.034(6) 0.012(4) 0.003(4) 0.007(3)
N8 0.040(5) 0.035(4) 0.046(6) 0.007(4) 0.007(4) 0.008(4)
C51 0.049(6) 0.043(6) 0.041(7) 0.009(5) 0.011(5) 0.017(5)
C52 0.043(6) 0.043(6) 0.051(8) 0.011(6) 0.009(5) 0.016(5)
C53 0.027(5) 0.037(5) 0.038(7) 0.005(5) 0.000(5) 0.002(4)
C54 0.025(4) 0.038(5) 0.044(7) 0.010(5) 0.000(4) 0.003(4)
C55 0.036(5) 0.038(5) 0.051(8) 0.017(6) 0.001(5) 0.006(5)
C56 0.036(5) 0.041(6) 0.042(7) 0.009(5) 0.010(5) 0.006(4)
C57 0.028(5) 0.039(5) 0.038(7) 0.009(5) -0.002(5) -0.003(4)
C58 0.053(6) 0.048(6) 0.030(7) 0.005(5) -0.001(5) 0.001(5)
C59 0.051(6) 0.051(6) 0.028(6) 0.012(5) 0.023(5) 0.011(5)
C60 0.071(8) 0.045(7) 0.059(9) 0.006(6) 0.026(7) 0.013(6)
C61 0.072(8) 0.066(8) 0.076(11) 0.025(8) 0.037(7) 0.044(7)
C62 0.048(7) 0.072(8) 0.061(10) 0.025(8) 0.015(6) 0.016(6)
C63 0.047(6) 0.046(6) 0.038(7) 0.023(6) 0.015(5) 0.010(5)
C64 0.034(5) 0.062(7) 0.050(7) 0.030(6) 0.003(5) -0.001(5)
C65 0.029(5) 0.047(6) 0.045(7) 0.016(6) -0.003(5) -0.007(5)
C66 0.037(5) 0.040(6) 0.032(7) 0.008(5) 0.006(5) 0.002(4)
C67 0.027(4) 0.038(5) 0.021(6) 0.001(5) 0.000(4) 0.011(4)
C68 0.051(6) 0.042(6) 0.037(7) 0.011(5) -0.002(5) -0.003(5)
C69 0.052(6) 0.032(5) 0.032(6) -0.002(5) 0.000(5) 0.005(5)
C70 0.046(6) 0.050(6) 0.056(8) 0.007(6) -0.011(6) 0.013(5)
C71 0.056(6) 0.040(6) 0.043(7) 0.006(5) 0.006(5) 0.024(5)
C72 0.076(8) 0.059(7) 0.048(8) 0.021(6) 0.014(6) 0.031(6)
C73 0.079(8) 0.066(7) 0.050(9) 0.018(7) 0.037(7) 0.029(6)
C74 0.051(6) 0.056(6) 0.066(9) 0.024(6) 0.027(6) 0.024(5)
C75 0.038(5) 0.032(5) 0.042(7) 0.013(5) -0.002(5) -0.003(4)
C76 0.036(5) 0.044(6) 0.027(6) 0.012(5) 0.008(4) 0.007(4)
C77 0.045(6) 0.034(6) 0.046(7) 0.014(5) -0.009(5) -0.006(5)
C78 0.054(6) 0.035(5) 0.038(7) 0.015(5) 0.012(5) 0.018(5)
C79 0.050(6) 0.059(7) 0.051(8) 0.018(6) -0.008(6) 0.005(6)
C80 0.071(8) 0.064(8) 0.072(11) 0.033(8) -0.002(7) 0.016(6)
C81 0.091(9) 0.075(9) 0.081(12) 0.030(9) 0.024(8) 0.026(8)
C82 0.082(8) 0.059(7) 0.070(9) 0.025(7) -0.007(7) 0.016(6)
C83 0.072(8) 0.084(9) 0.070(9) 0.018(8) 0.001(7) 0.004(7)
C84 0.109(11) 0.114(13) 0.126(15) 0.080(12) -0.021(10) -0.025(10)
C85 0.091(9) 0.039(6) 0.092(10) 0.025(6) -0.048(8) -0.018(6)
C86 0.105(10) 0.048(7) 0.125(13) 0.033(8) -0.013(9) -0.016(7)
C87 0.19(2) 0.091(14) 0.34(4) 0.059(19) -0.08(2) -0.060(15)
C88 0.115(11) 0.109(12) 0.153(16) 0.112(13) -0.014(11) -0.015(10)
C89 0.089(14) 0.27(3) 0.99(10) 0.47(5) 0.13(3) 0.065(17)
C90 0.156(17) 0.103(14) 0.28(3) 0.128(18) 0.015(18) 0.026(12)
C91 0.044(5) 0.051(6) 0.055(8) 0.023(6) 0.019(5) 0.016(5)
C92 0.038(5) 0.033(5) 0.058(8) 0.011(5) 0.000(5) -0.003(5)
C93 0.048(6) 0.034(5) 0.049(8) 0.005(5) -0.005(6) -0.013(5)
C94 0.041(5) 0.032(5) 0.035(7) 0.009(5) 0.008(5) 0.005(4)
C95 0.055(6) 0.043(6) 0.037(7) 0.006(5) 0.017(5) 0.013(5)
C96 0.042(6) 0.047(6) 0.050(8) 0.018(6) 0.016(5) 0.015(5)
C97 0.046(6) 0.046(6) 0.039(7) 0.010(5) 0.001(5) 0.003(5)
C98 0.038(5) 0.050(6) 0.044(8) 0.005(6) -0.003(5) -0.001(5)
C99 0.041(6) 0.042(6) 0.040(7) 0.019(6) 0.009(5) 0.012(5)
C100 0.042(5) 0.047(6) 0.069(8) 0.013(6) 0.013(5) 0.013(4)
Ag3 0.0577(5) 0.0399(4) 0.0377(6) 0.0109(4) 0.0133(4) 0.0163(4)
O9 0.047(4) 0.038(4) 0.115(8) 0.021(4) 0.030(4) 0.012(3)
O10 0.050(4) 0.029(4) 0.074(6) 0.008(4) 0.028(4) 0.009(3)
O11 0.064(4) 0.032(4) 0.072(6) 0.025(4) 0.022(4) 0.012(3)
O12 0.081(5) 0.047(4) 0.078(6) 0.039(4) 0.036(4) 0.028(4)
N9 0.058(5) 0.044(5) 0.038(6) 0.012(5) 0.012(5) 0.018(4)
N10 0.056(5) 0.049(6) 0.062(8) 0.025(6) 0.015(5) 0.012(4)
N11 0.038(4) 0.035(4) 0.038(6) 0.010(4) 0.007(4) 0.007(4)
N12 0.044(4) 0.039(5) 0.033(6) 0.005(4) 0.007(4) 0.007(4)
C101 0.046(5) 0.045(6) 0.038(7) 0.016(5) 0.006(5) 0.015(5)
C102 0.054(6) 0.033(5) 0.036(7) 0.005(5) 0.003(5) 0.007(5)
C103 0.043(5) 0.034(5) 0.035(7) 0.010(5) 0.003(5) 0.005(4)
C104 0.036(5) 0.037(6) 0.061(8) 0.014(6) 0.010(5) 0.015(4)
C105 0.039(5) 0.041(6) 0.055(7) 0.010(5) 0.018(5) 0.009(4)
C106 0.052(6) 0.038(6) 0.111(12) 0.019(7) 0.033(7) 0.002(5)
C107 0.040(6) 0.037(6) 0.082(9) -0.010(6) 0.016(6) -0.010(5)
C108 0.057(7) 0.047(7) 0.105(13) -0.024(8) 0.015(8) 0.011(5)
C109 0.044(6) 0.084(10) 0.123(15) -0.032(10) 0.005(8) 0.026(6)
C110 0.054(7) 0.069(8) 0.100(12) -0.027(8) -0.007(7) 0.013(6)
C111 0.041(6) 0.040(6) 0.088(10) -0.035(7) 0.015(7) -0.001(5)
C112 0.070(7) 0.033(5) 0.068(9) -0.016(6) 0.012(6) 0.009(5)
C113 0.037(5) 0.048(6) 0.050(7) -0.009(5) 0.002(5) 0.008(4)
C114 0.039(5) 0.041(6) 0.057(8) 0.003(5) -0.007(5) 0.010(4)
C115 0.066(6) 0.039(6) 0.037(7) 0.001(5) 0.011(5) 0.020(5)
C116 0.041(5) 0.039(5) 0.034(6) 0.012(5) 0.001(4) 0.008(4)
C117 0.037(5) 0.036(5) 0.035(6) 0.007(5) 0.010(4) 0.009(4)
C118 0.049(5) 0.038(5) 0.042(7) 0.011(5) 0.018(5) 0.009(4)
C119 0.041(5) 0.041(6) 0.054(8) 0.017(6) 0.003(5) 0.011(4)
C120 0.045(6) 0.063(7) 0.056(9) 0.017(7) 0.009(5) -0.002(5)
C121 0.051(6) 0.055(7) 0.073(10) 0.000(7) -0.003(6) -0.013(6)
C122 0.045(6) 0.054(6) 0.043(7) -0.001(6) -0.002(5) 0.013(5)
C123 0.072(7) 0.057(6) 0.036(7) 0.019(6) 0.003(5) 0.023(6)
C124 0.041(5) 0.062(7) 0.044(8) 0.027(6) -0.005(5) 0.013(5)
C125 0.059(6) 0.040(6) 0.065(8) 0.027(6) 0.027(6) 0.019(5)
C126 0.031(5) 0.027(5) 0.109(12) 0.001(6) 0.016(6) 0.009(4)
C127 0.064(6) 0.022(5) 0.065(8) 0.008(5) 0.024(6) 0.003(4)
C128 0.045(5) 0.031(5) 0.040(7) 0.000(5) 0.006(5) 0.009(4)
C129 0.149(13) 0.078(9) 0.095(12) 0.065(9) 0.078(10) 0.064(9)
C130 0.29(3) 0.141(16) 0.118(16) 0.115(15) 0.118(17) 0.137(17)
C131 0.22(3) 0.15(2) 0.46(6) 0.19(3) 0.08(3) 0.08(2)
C132 0.070(8) 0.056(8) 0.121(14) 0.016(8) 0.004(8) 0.015(6)
C133 0.113(12) 0.055(9) 0.21(2) 0.040(11) 0.071(13) 0.019(8)
C134 0.158(17) 0.088(12) 0.48(5) 0.17(2) 0.17(2) 0.067(12)
C135 0.063(7) 0.045(7) 0.113(12) 0.009(7) 0.039(7) 0.025(5)
C136 0.162(14) 0.047(8) 0.124(15) 0.015(9) 0.090(12) 0.056(8)
C137 0.25(2) 0.120(15) 0.22(3) 0.107(18) 0.16(2) 0.124(16)
C138 0.172(18) 0.079(12) 0.22(3) 0.095(15) -0.004(17) 0.015(12)
C139 0.27(4) 0.27(4) 0.69(9) 0.34(6) 0.20(5) 0.13(3)
C140 0.28(3) 0.16(2) 0.28(3) 0.17(2) 0.18(3) 0.16(2)
C141 0.062(6) 0.043(6) 0.051(8) 0.019(6) -0.005(6) 0.018(5)
C142 0.086(8) 0.055(7) 0.044(9) 0.011(6) 0.028(7) 0.034(6)
C143 0.073(8) 0.052(7) 0.044(9) 0.013(6) 0.026(6) 0.025(6)
C144 0.056(6) 0.033(5) 0.036(7) 0.014(5) 0.003(5) 0.016(5)
C145 0.073(8) 0.056(8) 0.070(11) 0.008(7) 0.013(7) 0.007(6)
C146 0.045(6) 0.043(6) 0.038(7) 0.013(5) -0.005(5) 0.012(5)
C147 0.044(6) 0.042(6) 0.039(8) 0.012(5) 0.013(5) 0.014(5)
C148 0.054(6) 0.037(5) 0.026(6) 0.007(5) 0.004(5) 0.005(5)
C149 0.054(6) 0.039(6) 0.033(7) 0.018(5) 0.008(5) 0.009(5)
C150 0.058(6) 0.048(6) 0.058(9) 0.013(6) 0.014(6) -0.003(5)
Ag4 0.0521(5) 0.0406(4) 0.0418(6) 0.0122(4) 0.0129(4) 0.0138(4)
O13 0.048(4) 0.035(4) 0.065(5) 0.012(4) 0.013(3) 0.000(3)
O14 0.059(4) 0.033(4) 0.054(5) 0.008(4) 0.025(4) 0.013(3)
O15 0.073(4) 0.037(4) 0.045(5) 0.019(4) 0.017(4) 0.015(3)
O16 0.044(4) 0.041(4) 0.072(5) 0.021(4) 0.016(4) 0.010(3)
N13 0.047(5) 0.028(4) 0.046(7) 0.012(4) -0.007(5) 0.008(4)
N14 0.050(5) 0.042(5) 0.038(6) 0.006(5) 0.018(4) 0.009(4)
N15 0.054(5) 0.035(5) 0.039(6) 0.014(4) 0.007(4) 0.012(4)
N16 0.052(5) 0.039(5) 0.048(7) 0.020(5) 0.009(5) 0.011(4)
C151 0.047(5) 0.031(5) 0.039(6) 0.003(5) 0.014(5) 0.008(4)
C152 0.047(5) 0.049(6) 0.054(8) 0.019(6) 0.014(5) 0.008(5)
C153 0.043(5) 0.037(5) 0.038(7) 0.013(5) 0.001(5) 0.002(4)
C154 0.044(5) 0.061(7) 0.051(8) 0.029(6) -0.004(5) -0.007(5)
C155 0.062(7) 0.038(6) 0.056(8) 0.010(6) -0.007(6) -0.010(5)
C156 0.053(6) 0.047(6) 0.046(7) 0.010(5) -0.015(5) -0.003(5)
C157 0.041(5) 0.034(5) 0.036(7) 0.003(5) -0.001(4) 0.008(4)
C158 0.043(5) 0.044(5) 0.047(7) 0.012(5) -0.001(5) 0.015(4)
C159 0.049(5) 0.032(5) 0.032(6) 0.006(5) 0.006(5) 0.005(4)
C160 0.039(5) 0.036(5) 0.031(6) -0.001(5) 0.000(5) 0.003(4)
C161 0.038(5) 0.028(5) 0.038(7) -0.002(5) 0.010(5) 0.013(4)
C162 0.043(5) 0.039(6) 0.043(7) -0.003(5) 0.015(5) 0.007(5)
C163 0.042(5) 0.025(5) 0.047(7) 0.005(5) 0.009(5) 0.000(4)
C164 0.045(5) 0.041(6) 0.056(8) 0.002(5) 0.026(5) -0.001(4)
C165 0.045(6) 0.029(5) 0.070(9) 0.006(5) 0.010(6) -0.007(4)
C166 0.042(6) 0.056(7) 0.052(8) -0.009(6) 0.005(5) -0.011(5)
C167 0.039(6) 0.058(7) 0.090(11) 0.000(7) -0.002(6) -0.006(5)
C168 0.067(7) 0.049(6) 0.051(8) -0.009(6) 0.000(6) -0.019(6)
C169 0.048(6) 0.028(5) 0.050(7) -0.005(5) 0.004(5) -0.008(4)
C170 0.060(6) 0.046(6) 0.061(8) -0.008(6) 0.019(6) -0.009(5)
C171 0.048(5) 0.029(5) 0.042(6) -0.005(5) 0.013(5) -0.002(4)
C172 0.038(5) 0.044(6) 0.046(7) 0.009(5) 0.007(5) 0.000(4)
C173 0.041(5) 0.043(6) 0.041(7) 0.013(5) 0.004(5) 0.003(4)
C174 0.047(5) 0.029(5) 0.039(7) 0.006(5) 0.007(5) 0.003(4)
C175 0.040(5) 0.033(5) 0.041(7) 0.019(5) 0.000(4) 0.004(4)
C176 0.047(5) 0.030(5) 0.028(6) 0.007(4) 0.009(4) 0.015(4)
C177 0.035(5) 0.033(5) 0.057(7) 0.004(5) 0.009(5) -0.003(4)
C178 0.043(5) 0.036(5) 0.036(6) 0.004(5) 0.015(4) 0.006(4)
C180 0.40(4) 0.43(5) 0.40(5) 0.36(5) 0.32(4) 0.30(4)
C181 0.31(3) 0.19(2) 0.13(2) 0.095(18) 0.11(2) 0.20(2)
C182 0.080(7) 0.061(7) 0.043(7) 0.020(6) 0.019(6) 0.014(6)
C183 0.097(9) 0.064(8) 0.057(9) 0.028(7) 0.014(7) 0.018(7)
C184 0.113(11) 0.113(12) 0.062(9) 0.062(9) 0.025(8) 0.034(9)
C185 0.118(13) 0.071(10) 0.25(3) 0.088(14) -0.015(14) 0.027(9)
C186 0.58(7) 0.19(3) 0.31(5) 0.19(3) 0.05(5) 0.17(4)
C188 0.063(6) 0.035(6) 0.061(8) 0.005(6) 0.027(6) 0.005(5)
C189 0.114(10) 0.049(7) 0.099(12) 0.024(8) 0.037(9) 0.034(7)
C190 0.114(11) 0.063(8) 0.108(14) 0.004(9) 0.047(10) 0.039(8)
C191 0.048(6) 0.038(6) 0.043(8) 0.009(5) 0.005(5) 0.004(5)
C192 0.055(6) 0.045(6) 0.038(8) 0.010(6) 0.014(5) 0.003(5)
C193 0.063(7) 0.043(6) 0.045(8) 0.004(6) 0.017(6) 0.006(5)
C194 0.040(5) 0.030(5) 0.042(8) 0.006(5) 0.014(5) 0.015(4)
C195 0.042(6) 0.052(6) 0.063(9) 0.013(6) 0.001(5) 0.002(5)
C196 0.042(5) 0.049(6) 0.061(8) 0.017(6) 0.000(5) -0.001(5)
C197 0.072(7) 0.055(7) 0.034(8) 0.014(6) 0.005(6) 0.013(6)
C198 0.053(6) 0.062(7) 0.059(9) 0.032(7) 0.022(6) 0.016(6)
C199 0.046(6) 0.035(5) 0.042(8) 0.012(5) 0.016(5) 0.017(5)
C200 0.054(7) 0.072(8) 0.054(9) 0.019(7) 0.008(6) -0.004(6)
B1 0.048(7) 0.046(7) 0.055(10) 0.002(7) -0.019(7) 0.005(6)
F1 0.112(6) 0.044(4) 0.109(7) 0.025(4) -0.017(5) 0.021(4)
F2 0.062(4) 0.059(4) 0.073(6) -0.020(4) 0.019(4) -0.006(3)
F3 0.038(4) 0.105(6) 0.145(9) 0.041(6) 0.008(4) 0.001(4)
F4 0.146(8) 0.090(6) 0.059(6) 0.021(5) -0.012(6) 0.018(5)
B2 0.051(8) 0.038(7) 0.076(13) 0.009(7) -0.014(8) 0.009(6)
F5 0.035(4) 0.131(8) 0.188(11) 0.063(8) 0.018(5) 0.007(4)
F6 0.141(8) 0.062(5) 0.132(9) 0.021(5) -0.033(7) 0.043(5)
F7 0.193(10) 0.097(6) 0.056(7) 0.002(5) 0.002(7) 0.050(6)
F8 0.053(4) 0.075(5) 0.085(6) -0.013(4) 0.021(4) -0.011(4)
B3 0.071(9) 0.064(9) 0.043(10) 0.010(8) -0.005(8) -0.019(8)
F9 0.151(10) 0.257(16) 0.31(2) 0.233(16) 0.102(11) 0.085(10)
F10 0.088(5) 0.072(5) 0.055(5) 0.010(4) 0.015(4) -0.017(4)
F11 0.156(9) 0.158(9) 0.083(8) -0.036(7) 0.042(7) -0.066(8)
F12 0.075(5) 0.163(9) 0.098(8) -0.028(7) 0.031(5) -0.047(6)
B4 0.052(8) 0.084(10) 0.054(11) 0.019(9) 0.015(7) -0.011(8)
F13 0.207(11) 0.146(9) 0.064(7) -0.034(6) 0.063(7) -0.097(9)
F14 0.086(5) 0.064(4) 0.060(5) 0.010(4) 0.017(4) -0.020(4)
F15 0.111(7) 0.170(9) 0.089(7) -0.061(7) 0.052(6) -0.091(7)
F16 0.124(9) 0.286(18) 0.40(3) 0.26(2) 0.118(12) 0.100(10)
Cl1 0.087(2) 0.065(2) 0.051(2) -0.0030(17) 0.0145(18) -0.0046(17)
Cl2 0.083(3) 0.078(3) 0.238(7) 0.038(3) -0.065(3) -0.015(2)
C201 0.116(12) 0.084(10) 0.120(15) 0.061(11) -0.058(11) -0.040(10)
Cl3 0.092(2) 0.067(2) 0.059(3) 0.0002(18) 0.0055(19) -0.0072(18)
Cl4 0.064(2) 0.081(3) 0.159(5) 0.020(3) -0.027(2) -0.0081(19)
C202 0.141(15) 0.105(13) 0.105(15) 0.054(12) -0.035(12) -0.035(12)
Cl5 0.105(3) 0.155(4) 0.095(3) 0.027(3) 0.007(2) 0.021(3)
Cl6 0.092(2) 0.131(4) 0.110(4) 0.040(3) -0.012(2) 0.020(2)
C203 0.059(6) 0.058(6) 0.034(6) 0.009(5) -0.001(5) 0.017(5)
Cl7 0.109(3) 0.290(8) 0.134(4) 0.149(5) -0.058(3) -0.074(4)
Cl8 0.186(5) 0.307(9) 0.102(4) 0.088(5) -0.070(4) -0.139(6)
C205 0.069(7) 0.059(7) 0.065(9) -0.002(7) 0.011(6) -0.005(6)
C206 0.079(8) 0.054(7) 0.073(10) -0.002(7) 0.016(7) 0.003(6)
C207 0.074(8) 0.049(7) 0.071(10) 0.010(7) 0.020(7) 0.001(6)
C208 0.108(11) 0.114(12) 0.063(10) 0.016(9) 0.031(8) -0.019(9)
C209 0.076(9) 0.059(9) 0.130(16) 0.037(10) 0.021(9) -0.001(7)
C210 0.088(10) 0.123(14) 0.080(11) 0.053(11) 0.020(8) -0.003(9)
C211 0.078(9) 0.076(10) 0.080(12) -0.003(9) 0.016(8) 0.004(7)
C212 0.40(4) 0.20(3) 0.15(2) 0.10(2) 0.14(3) 0.10(3)

loop_
_atom_type_symbol
_atom_type_description
_atom_type_scat_dispersion_real
_atom_type_scat_dispersion_imag
_atom_type_scat_source
C C 0.0033 0.0016 'International Tables Vol C Tables 4.2.6.8 and 6.1.1.4'
H H 0.0000 0.0000 'International Tables Vol C Tables 4.2.6.8 and 6.1.1.4'
N N 0.0061 0.0033 'International Tables Vol C Tables 4.2.6.8 and 6.1.1.4'
O O 0.0106 0.0060 'International Tables Vol C Tables 4.2.6.8 and 6.1.1.4'
Ag Ag -0.8971 1.1015 'International Tables Vol C Tables 4.2.6.8 and 6.1.1.4'
B B 0.0013 0.0007 'International Tables Vol C Tables 4.2.6.8 and 6.1.1.4'
Cl Cl 0.1484 0.1585 'International Tables Vol C Tables 4.2.6.8 and 6.1.1.4'
F F 0.0171 0.0103 'International Tables Vol C Tables 4.2.6.8 and 6.1.1.4'

loop_
_geom_angle_atom_site_label_1
_geom_angle_atom_site_label_2
_geom_angle_atom_site_label_3
_geom_angle
_geom_angle_site_symmetry_1
_geom_angle_site_symmetry_3
C49 Ag1 C44 175.5(4) . .
C25 O1 C29 113.4(11) . .
C26 O2 C32 112.3(7) . .
C28 O3 C38A 120.2(10) . .
C28 O3 C38B 104.6(12) . .
C38A O3 C38B 26.9(11) . .
C35 O4 C27 120.0(13) . .
C44 N1 C42 108.7(9) . .
C44 N1 C41 125.5(8) . .
C42 N1 C41 125.7(8) . .
C44 N2 C43 110.5(9) . .
C44 N2 C45 124.2(8) . .
C43 N2 C45 125.3(9) . .
C49 N3 C47 111.7(8) . .
C49 N3 C46 125.2(8) . .
C47 N3 C46 123.0(9) . .
C49 N4 C48 109.9(9) . .
C49 N4 C50 125.2(8) . .
C48 N4 C50 124.8(8) . .
C28 C1 C24 118.2(9) . .
C28 C1 C2 123.0(9) . .
C24 C1 C2 118.6(9) . .
C3 C2 C1 109.8(7) . .
C4 C3 C25 117.7(10) . .
C4 C3 C2 123.0(9) . .
C25 C3 C2 119.0(10) . .
C5 C4 C3 121.4(10) . .
C4 C5 C6 119.9(13) . .
C7 C6 C5 120.7(11) . .
C25 C7 C6 118.5(9) . .
C25 C7 C8 120.2(10) . .
C6 C7 C8 121.1(9) . .
C7 C8 C9 110.6(8) . .
C26 C9 C10 118.1(10) . .
C26 C9 C8 121.4(10) . .
C10 C9 C8 120.3(10) . .
C11 C10 C9 122.3(10) . .
C10 C11 C12 119.1(10) . .
C10 C11 C41 123.3(10) . .
C12 C11 C41 117.6(9) . .
C11 C12 C13 120.3(10) . .
C26 C13 C12 118.7(10) . .
C26 C13 C14 122.9(9) . .
C12 C13 C14 118.3(9) . .
C15 C14 C13 111.8(8) . .
C16 C15 C27 116.8(10) . .
C16 C15 C14 120.5(8) . .
C27 C15 C14 122.0(9) . .
C15 C16 C17 122.2(10) . .
C18 C17 C16 117.7(11) . .
C19 C18 C17 122.0(11) . .
C18 C19 C27 119.4(9) . .
C18 C19 C20 122.7(10) . .
C27 C19 C20 117.6(10) . .
C21 C20 C19 110.6(8) . .
C22 C21 C28 116.5(10) . .
C22 C21 C20 120.9(10) . .
C28 C21 C20 122.6(9) . .
C21 C22 C23 123.4(10) . .
C22 C23 C24 116.9(9) . .
C22 C23 C46 119.4(9) . .
C24 C23 C46 123.6(9) . .
C1 C24 C23 121.7(10) . .
O1 C25 C7 119.4(9) . .
O1 C25 C3 119.0(9) . .
C7 C25 C3 121.5(10) . .
C9 C26 C13 121.3(10) . .
C9 C26 O2 119.4(10) . .
C13 C26 O2 119.3(9) . .
C19 C27 O4 120.4(8) . .
C19 C27 C15 121.6(9) . .
O4 C27 C15 118.0(9) . .
C1 C28 O3 118.4(9) . .
C1 C28 C21 123.0(9) . .
O3 C28 C21 118.5(9) . .
C30 C29 O1 117(2) . .
C29 C30 C31 110(3) . .
O2 C32 C33 110.3(9) . .
C34 C33 C32 112.5(12) . .
O4 C35 C36 111(2) . .
C35 C36 C37 116(2) . .
C39 C38A O3 104.6(16) . .
C39 C38B O3 122(3) . .
C38B C39 C38A 27.7(16) . .
C38B C39 C40 121(3) . .
C38A C39 C40 111.3(19) . .
N1 C41 C11 113.2(9) . .
C43 C42 N1 106.9(9) . .
C42 C43 N2 107.9(10) . .
N2 C44 N1 105.9(8) . .
N2 C44 Ag1 128.6(7) . .
N1 C44 Ag1 125.5(8) . .
N3 C46 C23 114.0(8) . .
C48 C47 N3 105.5(9) . .
C47 C48 N4 107.9(8) . .
N3 C49 N4 104.9(8) . .
N3 C49 Ag1 126.1(7) . .
N4 C49 Ag1 128.9(8) . .
C94 Ag2 C99 175.7(4) . .
C76 O5 C82 111.5(8) . .
C77 O6 C85 112.9(8) . .
C78 O7 C88 111.7(10) . .
C75 O8 C79 111.5(7) . .
C94 N5 C92 110.1(9) . .
C94 N5 C91 124.4(8) . .
C92 N5 C91 125.5(8) . .
C94 N6 C93 112.1(9) . .
C94 N6 C95 123.9(8) . .
C93 N6 C95 124.0(9) . .
C99 N7 C97 111.1(9) . .
C99 N7 C96 124.6(8) . .
C97 N7 C96 124.3(9) . .
C99 N8 C98 111.7(9) . .
C99 N8 C100 124.8(9) . .
C98 N8 C100 123.5(8) . .
C74 C51 C78 119.1(10) . .
C74 C51 C52 122.2(9) . .
C78 C51 C52 118.4(9) . .
C51 C52 C53 110.5(8) . .
C54 C53 C75 119.1(10) . .
C54 C53 C52 120.3(10) . .
C75 C53 C52 120.5(9) . .
C53 C54 C55 121.5(10) . .
C56 C55 C54 118.9(9) . .
C56 C55 C91 121.8(10) . .
C54 C55 C91 119.2(10) . .
C55 C56 C57 121.8(10) . .
C75 C57 C56 117.4(9) . .
C75 C57 C58 120.4(9) . .
C56 C57 C58 122.1(10) . .
C59 C58 C57 109.6(8) . .
C60 C59 C76 116.9(10) . .
C60 C59 C58 123.6(10) . .
C76 C59 C58 119.2(10) . .
C61 C60 C59 122.6(11) . .
C60 C61 C62 119.5(12) . .
C63 C62 C61 121.1(11) . .
C62 C63 C76 118.0(10) . .
C62 C63 C64 121.3(10) . .
C76 C63 C64 120.4(10) . .
C63 C64 C65 109.5(7) . .
C66 C65 C77 118.6(9) . .
C66 C65 C64 119.8(10) . .
C77 C65 C64 121.4(9) . .
C65 C66 C67 120.8(10) . .
C68 C67 C66 119.1(9) . .
C68 C67 C96 118.4(9) . .
C66 C67 C96 122.4(9) . .
C69 C68 C67 121.8(10) . .
C68 C69 C77 119.6(11) . .
C68 C69 C70 120.2(10) . .
C77 C69 C70 120.1(9) . .
C69 C70 C71 111.0(8) . .
C72 C71 C78 118.7(10) . .
C72 C71 C70 123.2(10) . .
C78 C71 C70 118.0(10) . .
C73 C72 C71 122.0(11) . .
C72 C73 C74 119.6(11) . .
C73 C74 C51 121.2(10) . .
O8 C75 C57 119.6(9) . .
O8 C75 C53 119.4(10) . .
C57 C75 C53 121.0(9) . .
O5 C76 C63 120.4(9) . .
O5 C76 C59 118.3(8) . .
C63 C76 C59 121.2(10) . .
O6 C77 C69 120.4(10) . .
O6 C77 C65 119.8(10) . .
C69 C77 C65 119.9(9) . .
O7 C78 C51 120.9(9) . .
O7 C78 C71 119.9(9) . .
C51 C78 C71 119.1(9) . .
O8 C79 C80 108.5(9) . .
C81 C80 C79 112.7(12) . .
C83 C82 O5 111.8(9) . .
C82 C83 C84 108.5(10) . .
O6 C85 C86 109.9(10) . .
C85 C86 C87 111.6(14) . .
C89 C88 O7 124.1(18) . .
C88 C89 C90 124(2) . .
N5 C91 C55 113.5(9) . .
C93 C92 N5 107.4(8) . .
C92 C93 N6 106.6(9) . .
N6 C94 N5 103.9(8) . .
N6 C94 Ag2 130.3(7) . .
N5 C94 Ag2 125.9(8) . .
N7 C96 C67 113.0(8) . .
C98 C97 N7 107.1(9) . .
C97 C98 N8 106.3(9) . .
N8 C99 N7 103.9(8) . .
N8 C99 Ag2 130.2(8) . .
N7 C99 Ag2 125.9(7) . .
C144 Ag3 C149 177.9(4) . .
C126 O9 C132 115.3(8) . .
C127 O10 C135 113.5(9) . .
C128 O11 C138 114.8(10) . .
C125 O12 C129 111.9(9) . .
C144 N9 C142 112.8(9) . .
C144 N9 C141 121.2(9) . .
C142 N9 C141 125.3(10) . .
C144 N10 C143 111.7(9) . .
C144 N10 C145 122.7(11) . .
C143 N10 C145 125.6(10) . .
C149 N11 C147 111.4(8) . .
C149 N11 C146 123.9(9) . .
C147 N11 C146 124.0(8) . .
C149 N12 C148 111.6(8) . .
C149 N12 C150 123.5(9) . .
C148 N12 C150 124.8(8) . .
C102 C101 C125 118.1(9) . .
C102 C101 C123 119.2(8) . .
C125 C101 C123 122.4(9) . .
C103 C102 C101 119.8(8) . .
C102 C103 C104 120.2(9) . .
C102 C103 C146 120.3(8) . .
C104 C103 C146 119.6(8) . .
C103 C104 C105 122.2(9) . .
C125 C105 C104 117.7(8) . .
C125 C105 C106 120.9(9) . .
C104 C105 C106 121.3(9) . .
C107 C106 C105 109.2(9) . .
C108 C107 C126 116.5(12) . .
C108 C107 C106 119.4(11) . .
C126 C107 C106 123.9(10) . .
C107 C108 C109 119.0(12) . .
C108 C109 C110 123.0(12) . .
C111 C110 C109 118.5(14) . .
C110 C111 C126 117.5(11) . .
C110 C111 C112 121.3(13) . .
C126 C111 C112 121.0(10) . .
C111 C112 C113 110.8(9) . .
C114 C113 C127 118.2(8) . .
C114 C113 C112 122.3(9) . .
C127 C113 C112 119.5(10) . .
C113 C114 C115 121.1(9) . .
C116 C115 C114 120.2(9) . .
C116 C115 C141 120.8(9) . .
C114 C115 C141 119.0(9) . .
C115 C116 C117 121.8(8) . .
C116 C117 C127 116.8(8) . .
C116 C117 C118 120.6(7) . .
C127 C117 C118 122.6(8) . .
C119 C118 C117 110.0(8) . .
C120 C119 C128 117.5(10) . .
C120 C119 C118 121.6(10) . .
C128 C119 C118 120.6(8) . .
C121 C120 C119 120.4(11) . .
C120 C121 C122 120.7(10) . .
C124 C122 C121 120.4(11) . .
C101 C123 C124 109.9(8) . .
C122 C124 C128 119.6(10) . .
C122 C124 C123 120.5(11) . .
C128 C124 C123 119.4(9) . .
C105 C125 C101 121.8(9) . .
C105 C125 O12 120.4(8) . .
C101 C125 O12 117.8(9) . .
C111 C126 O9 119.7(10) . .
C111 C126 C107 125.1(10) . .
O9 C126 C107 115.0(12) . .
C113 C127 O10 120.7(8) . .
C113 C127 C117 121.7(9) . .
O10 C127 C117 117.6(9) . .
O11 C128 C124 121.3(9) . .
O11 C128 C119 117.3(9) . .
C124 C128 C119 121.2(9) . .
O12 C129 C130 106.4(12) . .
C129 C130 C131 108.8(17) . .
C133 C132 O9 118.0(14) . .
C132 C133 C134 106.6(16) . .
O10 C135 C136 108.1(12) . .
C137 C136 C135 112.9(14) . .
O11 C138 C139 125(2) . .
C138 C139 C140 112(2) . .
N9 C141 C115 112.0(8) . .
C143 C142 N9 108.0(11) . .
C142 C143 N10 106.0(11) . .
N9 C144 N10 101.5(10) . .
N9 C144 Ag3 130.4(8) . .
N10 C144 Ag3 128.1(8) . .
N11 C146 C103 111.0(7) . .
C148 C147 N11 106.2(9) . .
C147 C148 N12 106.7(9) . .
N11 C149 N12 104.1(9) . .
N11 C149 Ag3 128.6(7) . .
N12 C149 Ag3 127.1(7) . .
C194 Ag4 C199 178.5(4) . .
C175 O13 C179 114.0(8) . .
C178 O14 C188 113.4(8) . .
C176 O15 C182 114.1(8) . .
C177 O16 C185 113.7(9) . .
C194 N13 C192 111.8(8) . .
C194 N13 C191 123.2(10) . .
C192 N13 C191 123.8(9) . .
C194 N14 C193 112.0(8) . .
C194 N14 C195 124.7(9) . .
C193 N14 C195 123.3(9) . .
C199 N15 C197 111.7(8) . .
C199 N15 C196 124.1(9) . .
C197 N15 C196 123.0(9) . .
C199 N16 C198 110.7(9) . .
C199 N16 C200 124.0(10) . .
C198 N16 C200 125.3(9) . .
C174 C151 C178 117.5(8) . .
C174 C151 C152 119.6(8) . .
C178 C151 C152 122.8(9) . .
C151 C152 C153 109.0(9) . .
C154 C153 C175 118.2(10) . .
C154 C153 C152 120.2(9) . .
C175 C153 C152 121.1(8) . .
C155 C154 C153 119.7(10) . .
C156 C155 C154 120.3(9) . .
C155 C156 C157 121.3(11) . .
C175 C157 C156 118.2(10) . .
C175 C157 C158 119.7(8) . .
C156 C157 C158 121.8(10) . .
C159 C158 C157 109.6(8) . .
C160 C159 C176 117.8(8) . .
C160 C159 C158 119.1(8) . .
C176 C159 C158 123.0(8) . .
C159 C160 C161 123.0(8) . .
C162 C161 C160 116.6(9) . .
C162 C161 C191 121.3(9) . .
C160 C161 C191 121.9(8) . .
C161 C162 C163 121.1(9) . .
C176 C163 C162 118.9(7) . .
C176 C163 C164 123.5(9) . .
C162 C163 C164 117.4(8) . .
C165 C164 C163 111.3(8) . .
C177 C165 C166 117.9(10) . .
C177 C165 C164 122.3(9) . .
C166 C165 C164 119.7(10) . .
C167 C166 C165 120.2(11) . .
C166 C167 C168 120.5(10) . .
C169 C168 C167 120.3(11) . .
C168 C169 C177 118.6(10) . .
C168 C169 C170 121.3(10) . .
C177 C169 C170 120.1(9) . .
C169 C170 C171 110.4(9) . .
C172 C171 C178 117.7(8) . .
C172 C171 C170 121.0(9) . .
C178 C171 C170 121.2(9) . .
C171 C172 C173 122.4(9) . .
C172 C173 C174 118.0(9) . .
C172 C173 C196 120.6(8) . .
C174 C173 C196 121.4(8) . .
C151 C174 C173 122.1(8) . .
C157 C175 O13 120.0(9) . .
C157 C175 C153 122.1(8) . .
O13 C175 C153 117.9(9) . .
C163 C176 C159 122.3(8) . .
C163 C176 O15 118.5(7) . .
C159 C176 O15 119.2(8) . .
O16 C177 C165 119.1(9) . .
O16 C177 C169 118.6(9) . .
C165 C177 C169 122.0(9) . .
C171 C178 O14 120.3(7) . .
C171 C178 C151 122.0(9) . .
O14 C178 C151 117.7(8) . .
C180 C179 O13 115.5(15) . .
C179 C180 C181 102.2(18) . .
O15 C182 C183 108.5(10) . .
C184 C183 C182 114.3(12) . .
C186 C185 O16 130(2) . .
C185 C186 C187 131(4) . .
O14 C188 C189 106.9(10) . .
C190 C189 C188 111.2(12) . .
C161 C191 N13 112.9(8) . .
C193 C192 N13 105.8(9) . .
C192 C193 N14 107.1(10) . .
N14 C194 N13 103.4(9) . .
N14 C194 Ag4 127.9(7) . .
N13 C194 Ag4 128.7(7) . .
N15 C196 C173 112.8(8) . .
C198 C197 N15 104.5(10) . .
C197 C198 N16 108.2(10) . .
N15 C199 N16 105.0(10) . .
N15 C199 Ag4 127.6(7) . .
N16 C199 Ag4 127.4(8) . .
F1 B1 F3 112.2(11) . .
F1 B1 F4 110.3(13) . .
F3 B1 F4 111.0(10) . .
F1 B1 F2 108.8(10) . .
F3 B1 F2 106.6(12) . .
F4 B1 F2 107.8(10) . .
F6 B2 F8 110.7(11) . .
F6 B2 F5 112.6(12) . .
F8 B2 F5 107.8(13) . .
F6 B2 F7 106.7(13) . .
F8 B2 F7 107.8(11) . .
F5 B2 F7 111.2(11) . .
F9 B3 F11 111.2(14) . .
F9 B3 F10 106.6(13) . .
F11 B3 F10 113.7(11) . .
F9 B3 F12 104.7(13) . .
F11 B3 F12 108.4(13) . .
F10 B3 F12 112.0(12) . .
F13 B4 F15 112.7(12) . .
F13 B4 F16 111.3(16) . .
F15 B4 F16 101.6(15) . .
F13 B4 F14 115.5(12) . .
F15 B4 F14 112.2(13) . .
F16 B4 F14 102.1(12) . .
Cl1 C201 Cl2 107.5(9) . .
Cl3 C202 Cl4 109.0(8) . .
Cl5 C203 Cl6 110.7(6) . .
Cl8 C204 Cl7 112.0(10) . .
Cl10 C213 Cl9 108.5(12) . .
C207 C205 C206 117.8(12) . 2_766
C207 C205 C208 121.4(12) . .
C206 C205 C208 120.8(13) 2_766 .
C207 C206 C205 121.5(12) . 2_766
C205 C207 C206 120.5(12) . .
C211 C209 C210 121.0(13) . .
C211 C210 C209 116.8(14) 2_657 .
C211 C210 C212 120.5(19) 2_657 .
C209 C210 C212 122.6(18) . .
C209 C211 C210 122.2(15) . 2_657
C215 C214 C219 120.0 . .
C214 C215 C216 120.0 . .
C214 C215 C221 114.4(10) . .
C216 C215 C221 125.6(10) . .
C215 C216 C217 120.0 . .
C218 C217 C216 120.0 . .
C217 C218 C219 120.0 . .
C217 C218 C220 108.6(10) . .
C219 C218 C220 131.1(10) . .
C218 C219 C214 120.0 . .

loop_
_geom_bond_atom_site_label_1
_geom_bond_atom_site_label_2
_geom_bond_distance
_geom_bond_site_symmetry_2
Ag1 C49 2.093(9) .
Ag1 C44 2.095(9) .
O1 C25 1.364(13) .
O1 C29 1.405(16) .
O2 C26 1.393(12) .
O2 C32 1.411(12) .
O3 C28 1.398(11) .
O3 C38A 1.493(19) .
O3 C38B 1.50(3) .
O4 C35 1.38(2) .
O4 C27 1.384(12) .
N1 C44 1.352(12) .
N1 C42 1.411(13) .
N1 C41 1.458(14) .
N2 C44 1.335(14) .
N2 C43 1.376(12) .
N2 C45 1.457(13) .
N3 C49 1.334(13) .
N3 C47 1.371(11) .
N3 C46 1.465(12) .
N4 C49 1.356(11) .
N4 C48 1.362(12) .
N4 C50 1.440(13) .
C1 C28 1.359(14) .
C1 C24 1.390(13) .
C1 C2 1.544(14) .
C2 C3 1.525(14) .
C3 C4 1.379(16) .
C3 C25 1.411(13) .
C4 C5 1.349(17) .
C5 C6 1.399(15) .
C6 C7 1.371(16) .
C7 C25 1.371(14) .
C7 C8 1.522(13) .
C8 C9 1.529(15) .
C9 C26 1.373(15) .
C9 C10 1.385(14) .
C10 C11 1.367(14) .
C11 C12 1.380(14) .
C11 C41 1.520(13) .
C12 C13 1.396(13) .
C13 C26 1.391(14) .
C13 C14 1.508(15) .
C14 C15 1.495(14) .
C15 C16 1.373(15) .
C15 C27 1.419(12) .
C16 C17 1.411(16) .
C17 C18 1.383(15) .
C18 C19 1.359(15) .
C19 C27 1.371(14) .
C19 C20 1.545(13) .
C20 C21 1.490(14) .
C21 C22 1.376(13) .
C21 C28 1.414(15) .
C22 C23 1.392(14) .
C23 C24 1.408(13) .
C23 C46 1.489(13) .
C29 C30 1.26(3) .
C30 C31 1.567(19) .
C32 C33 1.492(15) .
C33 C34 1.48(2) .
C35 C36 1.50(3) .
C36 C37 1.631(17) .
C38A C39 1.47(4) .
C38B C39 1.18(4) .
C39 C40 1.58(3) .
C42 C43 1.311(16) .
C47 C48 1.347(14) .
Ag2 C94 2.067(9) .
Ag2 C99 2.074(10) .
O5 C76 1.342(12) .
O5 C82 1.519(13) .
O6 C77 1.370(11) .
O6 C85 1.417(11) .
O7 C78 1.356(12) .
O7 C88 1.418(15) .
O8 C75 1.384(11) .
O8 C79 1.455(11) .
N5 C94 1.360(12) .
N5 C92 1.379(12) .
N5 C91 1.455(14) .
N6 C94 1.352(13) .
N6 C93 1.356(11) .
N6 C95 1.458(13) .
N7 C99 1.356(13) .
N7 C97 1.384(11) .
N7 C96 1.465(13) .
N8 C99 1.339(12) .
N8 C98 1.394(13) .
N8 C100 1.458(14) .
C51 C74 1.383(15) .
C51 C78 1.408(13) .
C51 C52 1.516(15) .
C52 C53 1.536(14) .
C53 C54 1.361(13) .
C53 C75 1.399(14) .
C54 C55 1.382(14) .
C55 C56 1.371(14) .
C55 C91 1.509(13) .
C56 C57 1.400(13) .
C57 C75 1.389(14) .
C57 C58 1.524(14) .
C58 C59 1.512(14) .
C59 C60 1.376(16) .
C59 C76 1.438(14) .
C60 C61 1.356(16) .
C61 C62 1.400(17) .
C62 C63 1.382(16) .
C63 C76 1.389(13) .
C63 C64 1.507(15) .
C64 C65 1.538(14) .
C65 C66 1.392(13) .
C65 C77 1.414(15) .
C66 C67 1.398(13) .
C67 C68 1.383(14) .
C67 C96 1.510(13) .
C68 C69 1.363(14) .
C69 C77 1.407(15) .
C69 C70 1.513(15) .
C70 C71 1.514(14) .
C71 C72 1.379(15) .
C71 C78 1.412(14) .
C72 C73 1.364(15) .
C73 C74 1.369(16) .
C79 C80 1.505(15) .
C80 C81 1.494(19) .
C82 C83 1.430(16) .
C83 C84 1.555(17) .
C85 C86 1.472(16) .
C86 C87 1.490(19) .
C88 C89 1.15(2) .
C89 C90 1.55(2) .
C92 C93 1.336(15) .
C97 C98 1.325(15) .
Ag3 C144 2.069(12) .
Ag3 C149 2.096(11) .
O9 C126 1.395(12) .
O9 C132 1.441(14) .
O10 C127 1.386(12) .
O10 C135 1.425(14) .
O11 C128 1.367(10) .
O11 C138 1.368(19) .
O12 C125 1.412(12) .
O12 C129 1.442(15) .
N9 C144 1.346(13) .
N9 C142 1.363(14) .
N9 C141 1.480(12) .
N10 C144 1.381(13) .
N10 C143 1.386(15) .
N10 C145 1.461(14) .
N11 C149 1.341(12) .
N11 C147 1.402(13) .
N11 C146 1.471(11) .
N12 C149 1.353(13) .
N12 C148 1.385(13) .
N12 C150 1.473(11) .
C101 C102 1.394(13) .
C101 C125 1.402(13) .
C101 C123 1.513(13) .
C102 C103 1.356(13) .
C103 C104 1.362(12) .
C103 C146 1.578(13) .
C104 C105 1.371(13) .
C105 C125 1.357(14) .
C105 C106 1.542(13) .
C106 C107 1.540(17) .
C107 C108 1.388(16) .
C107 C126 1.420(16) .
C108 C109 1.39(2) .
C109 C110 1.435(19) .
C110 C111 1.370(16) .
C111 C126 1.392(18) .
C111 C112 1.483(16) .
C112 C113 1.515(13) .
C113 C114 1.382(14) .
C113 C127 1.383(14) .
C114 C115 1.397(13) .
C115 C116 1.338(13) .
C115 C141 1.520(13) .
C116 C117 1.410(13) .
C117 C127 1.420(12) .
C117 C118 1.518(12) .
C118 C119 1.501(15) .
C119 C120 1.384(13) .
C119 C128 1.437(14) .
C120 C121 1.384(17) .
C121 C122 1.393(16) .
C122 C124 1.364(13) .
C123 C124 1.534(15) .
C124 C128 1.375(15) .
C129 C130 1.500(18) .
C130 C131 1.59(4) .
C132 C133 1.41(2) .
C133 C134 1.582(15) .
C135 C136 1.505(17) .
C136 C137 1.47(2) .
C138 C139 1.398(19) .
C139 C140 1.535(18) .
C142 C143 1.309(15) .
C147 C148 1.336(12) .
Ag4 C194 2.069(11) .
Ag4 C199 2.081(11) .
O13 C175 1.374(10) .
O13 C179 1.483(18) .
O14 C178 1.399(11) .
O14 C188 1.429(13) .
O15 C176 1.386(11) .
O15 C182 1.429(13) .
O16 C177 1.364(11) .
O16 C185 1.412(15) .
N13 C194 1.363(12) .
N13 C192 1.391(14) .
N13 C191 1.463(11) .
N14 C194 1.357(13) .
N14 C193 1.375(14) .
N14 C195 1.449(11) .
N15 C199 1.337(13) .
N15 C197 1.411(14) .
N15 C196 1.465(11) .
N16 C199 1.359(12) .
N16 C198 1.371(15) .
N16 C200 1.446(13) .
C151 C174 1.357(13) .
C151 C178 1.409(12) .
C151 C152 1.493(13) .
C152 C153 1.535(15) .
C153 C154 1.392(12) .
C153 C175 1.414(14) .
C154 C155 1.383(16) .
C155 C156 1.371(16) .
C156 C157 1.395(12) .
C157 C175 1.352(14) .
C157 C158 1.534(14) .
C158 C159 1.493(12) .
C159 C160 1.379(13) .
C159 C176 1.384(12) .
C160 C161 1.419(13) .
C161 C162 1.401(12) .
C161 C191 1.450(14) .
C162 C163 1.409(14) .
C163 C176 1.378(12) .
C163 C164 1.527(11) .
C164 C165 1.476(15) .
C165 C177 1.391(14) .
C165 C166 1.406(14) .
C166 C167 1.378(17) .
C167 C168 1.441(17) .
C168 C169 1.335(15) .
C169 C177 1.436(15) .
C169 C170 1.517(15) .
C170 C171 1.534(12) .
C171 C172 1.369(13) .
C171 C178 1.377(13) .
C172 C173 1.378(12) .
C173 C174 1.392(12) .
C173 C196 1.503(14) .
C179 C180 1.448(18) .
C180 C181 1.591(17) .
C182 C183 1.511(16) .
C183 C184 1.504(16) .
C185 C186 1.11(3) .
C186 C187 1.50(3) .
C188 C189 1.516(16) .
C189 C190 1.506(19) .
C192 C193 1.351(13) .
C197 C198 1.359(14) .
B1 F1 1.325(15) .
B1 F3 1.367(16) .
B1 F4 1.377(17) .
B1 F2 1.387(13) .
B2 F6 1.341(15) .
B2 F8 1.342(13) .
B2 F5 1.344(17) .
B2 F7 1.385(18) .
B3 F9 1.336(19) .
B3 F11 1.352(19) .
B3 F10 1.372(15) .
B3 F12 1.374(14) .
B4 F13 1.278(18) .
B4 F15 1.303(14) .
B4 F16 1.41(2) .
B4 F14 1.412(15) .
Cl1 C201 1.773(15) .
Cl2 C201 1.787(14) .
Cl3 C202 1.734(13) .
Cl4 C202 1.806(12) .
Cl5 C203 1.771(12) .
Cl6 C203 1.788(11) .
Cl7 C204 1.710(15) .
Cl8 C204 1.705(16) .
Cl9 C213 1.793(18) .
Cl10 C213 1.661(18) .
C205 C207 1.365(17) .
C205 C206 1.422(16) 2_766
C205 C208 1.515(17) .
C206 C207 1.382(17) .
C206 C205 1.422(16) 2_766
C209 C211 1.33(2) .
C209 C210 1.36(2) .
C210 C211 1.342(19) 2_657
C210 C212 1.57(2) .
C211 C210 1.342(19) 2_657
C214 C215 1.3900 .
C214 C219 1.3900 .
C215 C216 1.3900 .
C215 C221 1.466(13) .
C216 C217 1.3900 .
C217 C218 1.3900 .
C218 C219 1.3900 .
C218 C220 1.591(12) .
